data_7024825
loop_
_publ_author_name
'Dittrich, Birger'
'Harrowfield, Jack M.'
'Koutsantonis, George A.'
'Nealon, Gareth L.'
'Skelton, Brian W.'

_publ_section_title
;
 Long tailed cage amines: Synthesis, metal complexation, and structure.
;
_journal_issue 14
_journal_name_full 'Dalton transactions (Cambridge, England : 2003)'
_journal_page_first 3433
_journal_page_last 3448
_journal_paper_doi 10.1039/b921930g
_journal_volume 39
_journal_year 2010
_chemical_formula_moiety 'C15 H39 N7, 4(Cl),7/4(H2 O)'
_chemical_formula_sum 'C15 H43.67 Cl4 N7 O2.33'
_chemical_formula_weight 501.37
_chemical_name_common 6((CH3)(NH2)sar).24HCl.14(H2O)
_chemical_name_systematic
;
?
;
_space_group_IT_number 14
_symmetry_cell_setting monoclinic
_symmetry_space_group_name_Hall '-P 2ybc'
_symmetry_space_group_name_H-M 'P 1 21/c 1'
_atom_sites_solution_hydrogens geom
_atom_sites_solution_primary direct
_atom_sites_solution_secondary difmap
_audit_creation_date 2009-06-10T19:58:45-00:00
_audit_creation_method 'WinGX routine CIF_UPDATE'
_cell_angle_alpha 90
_cell_angle_beta 99.887(3)
_cell_angle_gamma 90
_cell_formula_units_Z 24
_cell_length_a 20.116(5)
_cell_length_b 16.196(4)
_cell_length_c 45.918(11)
_cell_measurement_reflns_used 6106
_cell_measurement_temperature 150(2)
_cell_measurement_theta_max 25
_cell_measurement_theta_min 2.18
_cell_volume 14738(6)
_computing_cell_refinement 'Siemens SAINT (Siemens, 1995)'
_computing_data_collection 'Siemens SMART (Siemens, 1995)'
_computing_data_reduction 'Siemens SAINT'
_computing_molecular_graphics ORTEPII
_computing_publication_material WinGX
_computing_structure_refinement 'SHELXL-97 (Sheldrick, 2008)'
_computing_structure_solution xtal
_diffrn_ambient_temperature 150(2)
_diffrn_measured_fraction_theta_full 0.976
_diffrn_measured_fraction_theta_max 0.909
_diffrn_measurement_device_type
;
Bruker SMART CCD diffractometer
;
_diffrn_measurement_method '\w scans'
_diffrn_radiation_monochromator graphite
_diffrn_radiation_type MoK\a
_diffrn_radiation_wavelength 0.71073
_diffrn_reflns_av_R_equivalents 0.049
_diffrn_reflns_av_unetI/netI 0.0524
_diffrn_reflns_limit_h_max 23
_diffrn_reflns_limit_h_min -24
_diffrn_reflns_limit_k_max 19
_diffrn_reflns_limit_k_min -19
_diffrn_reflns_limit_l_max 54
_diffrn_reflns_limit_l_min -54
_diffrn_reflns_number 93467
_diffrn_reflns_theta_full 25
_diffrn_reflns_theta_max 25.87
_diffrn_reflns_theta_min 0.9
_diffrn_standards_decay_% 0
_diffrn_standards_number 0
_exptl_absorpt_coefficient_mu 0.509
_exptl_absorpt_correction_T_max 1
_exptl_absorpt_correction_T_min .84
_exptl_absorpt_correction_type multi-scan
_exptl_absorpt_process_details
;
SADABS; Sheldrick, 1996
;
_exptl_crystal_colour colourless
_exptl_crystal_density_diffrn 1.356
_exptl_crystal_density_method 'not measured'
_exptl_crystal_description prism
_exptl_crystal_F_000 6464
_exptl_crystal_size_max 0.28
_exptl_crystal_size_mid 0.27
_exptl_crystal_size_min 0.17
_refine_diff_density_max 1.602
_refine_diff_density_min -1.054
_refine_diff_density_rms 0.111
_refine_ls_extinction_method none
_refine_ls_goodness_of_fit_ref 1.12
_refine_ls_hydrogen_treatment mixed
_refine_ls_matrix_type full
_refine_ls_number_parameters 1636
_refine_ls_number_reflns 25982
_refine_ls_number_restraints 18
_refine_ls_restrained_S_all 1.12
_refine_ls_R_factor_all 0.1129
_refine_ls_R_factor_gt 0.0847
_refine_ls_shift/su_max 0.015
_refine_ls_shift/su_mean 0
_refine_ls_structure_factor_coef Fsqd
_refine_ls_weighting_details 'calc w=1/[\s^2^(Fo^2^)+(0.0590P)^2^+91.3350P] where P=(Fo^2^+2Fc^2^)/3'
_refine_ls_weighting_scheme calc
_refine_ls_wR_factor_gt 0.2005
_refine_ls_wR_factor_ref 0.2125
_reflns_number_gt 18999
_reflns_number_total 25982
_reflns_threshold_expression I>2\s(I)
_cod_data_source_file b921930g.txt
_cod_data_source_block gnhcl
_cod_original_sg_symbol_Hall -p_2ybc
_cod_original_sg_symbol_H-M P_1_21/c_1
_cod_database_code 7024825

loop_
_symmetry_equiv_pos_as_xyz
'x, y, z'
'-x, y+1/2, -z+1/2'
'-x, -y, -z'
'x, -y-1/2, z-1/2'

loop_
_atom_site_label
_atom_site_type_symbol
_atom_site_fract_x
_atom_site_fract_y
_atom_site_fract_z
_atom_site_U_iso_or_equiv
_atom_site_adp_type
_atom_site_occupancy
_atom_site_symmetry_multiplicity
_atom_site_calc_flag
_atom_site_refinement_flags
Cl1 Cl 0.48397(7) 0.42091(8) 0.42883(3) 0.0237(3) Uani 1 1 d .
Cl2 Cl 0.67969(7) -0.08120(8) 0.40101(3) 0.0258(3) Uani 1 1 d .
Cl3 Cl 0.47160(7) 0.70547(9) 0.46739(3) 0.0247(3) Uani 1 1 d .
Cl4 Cl 1.30572(7) 0.80364(9) 0.63414(3) 0.0235(3) Uani 1 1 d .
Cl5 Cl 0.35134(7) 0.55449(8) 0.49695(3) 0.0258(3) Uani 1 1 d .
Cl6 Cl 0.33476(7) 0.07181(8) 0.34661(3) 0.0241(3) Uani 1 1 d .
Cl7 Cl 0.65005(7) 0.40705(9) 0.75938(3) 0.0273(3) Uani 1 1 d .
Cl8 Cl 0.18335(7) 0.42703(8) 0.52404(3) 0.0209(3) Uani 1 1 d .
Cl9 Cl 0.50804(7) 0.94967(8) 0.32260(3) 0.0264(3) Uani 1 1 d .
Cl10 Cl 1.15922(7) 0.40981(9) 0.76220(3) 0.0265(3) Uani 1 1 d .
Cl11 Cl 0.98625(8) 0.93961(8) 0.30824(3) 0.0280(3) Uani 1 1 d .
Cl12 Cl 0.63914(7) 0.79465(10) 0.30111(3) 0.0283(3) Uani 1 1 d .
Cl13 Cl 0.81385(8) 1.05583(9) 0.33068(4) 0.0339(4) Uani 1 1 d .
Cl14 Cl 1.14500(7) 0.82653(9) 0.30331(3) 0.0247(3) Uani 1 1 d .
Cl15 Cl 0.39301(8) -0.02849(10) 0.45627(3) 0.0346(4) Uani 1 1 d .
Cl16 Cl 0.77543(8) 0.47728(10) 0.37439(3) 0.0330(4) Uani 1 1 d .
Cl17 Cl 0.04362(7) 0.52628(9) 0.46045(3) 0.0252(3) Uani 1 1 d .
Cl18 Cl 0.13174(7) 0.00771(9) 0.37139(3) 0.0240(3) Uani 1 1 d .
Cl19 Cl -0.00545(8) 0.44071(9) 0.35510(3) 0.0336(4) Uani 1 1 d .
Cl20 Cl 0.81053(7) 0.74342(11) 0.63633(3) 0.0346(4) Uani 1 1 d .
Cl21 Cl 0.97081(8) 0.77726(9) 0.46061(3) 0.0294(3) Uani 1 1 d .
Cl22 Cl 0.58231(9) 0.53960(11) 0.29315(4) 0.0430(4) Uani 1 1 d .
Cl23 Cl 0.17589(12) -0.05789(12) 0.47494(5) 0.0636(6) Uani 1 1 d .
Cl25 Cl 0.22553(11) 0.56812(13) 0.32914(4) 0.0403(7) Uani 0.816(5) 1 d P
Cl26 Cl 0.2993(8) 0.5677(7) 0.3230(2) 0.073(6) Uani 0.184(5) 1 d P
N10 N 0.2547(2) 0.9064(3) 0.35478(11) 0.0214(10) Uani 1 1 d .
H10A H 0.2402 0.9134 0.3723 0.032 Uiso 1 1 calc R
H10B H 0.2195 0.8906 0.3407 0.032 Uiso 1 1 calc R
H10C H 0.2719 0.9549 0.3493 0.032 Uiso 1 1 calc R
C11 C 0.3090(3) 0.8406(3) 0.35812(12) 0.0179(12) Uani 1 1 d .
C12A C 0.3684(3) 0.8643(3) 0.38195(12) 0.0190(12) Uani 1 1 d .
H12A H 0.3508 0.892 0.3983 0.023 Uiso 1 1 calc R
H12B H 0.3916 0.8132 0.39 0.023 Uiso 1 1 calc R
N13A N 0.4182(2) 0.9192(3) 0.37162(10) 0.0169(10) Uani 1 1 d .
H13A H 0.3964 0.9656 0.3633 0.02 Uiso 1 1 calc R
H13B H 0.4363 0.8924 0.3571 0.02 Uiso 1 1 calc R
C14A C 0.4744(3) 0.9451(3) 0.39566(12) 0.0183(11) Uani 1 1 d .
H14A H 0.4558 0.9797 0.4101 0.022 Uiso 1 1 calc R
H14B H 0.507 0.9792 0.387 0.022 Uiso 1 1 calc R
C15A C 0.5111(3) 0.8720(3) 0.41154(12) 0.0192(12) Uani 1 1 d .
H15A H 0.5503 0.8916 0.4259 0.023 Uiso 1 1 calc R
H15B H 0.4804 0.8419 0.4226 0.023 Uiso 1 1 calc R
N16A N 0.5340(2) 0.8166(3) 0.39014(10) 0.0174(10) Uani 1 1 d D
C17A C 0.5663(3) 0.7406(3) 0.40394(12) 0.0198(12) Uani 1 1 d .
H17A H 0.5515 0.7318 0.4232 0.024 Uiso 1 1 calc R
H17B H 0.6159 0.7486 0.4079 0.024 Uiso 1 1 calc R
C12B C 0.3294(3) 0.8295(3) 0.32727(12) 0.0193(12) Uani 1 1 d .
H12C H 0.2916 0.8047 0.3134 0.023 Uiso 1 1 calc R
H12D H 0.3401 0.8839 0.3193 0.023 Uiso 1 1 calc R
N13B N 0.3884(2) 0.7758(3) 0.33032(10) 0.0208(10) Uani 1 1 d D
C14B C 0.4156(3) 0.7622(4) 0.30323(12) 0.0266(14) Uani 1 1 d .
H14C H 0.4305 0.8151 0.2957 0.032 Uiso 1 1 calc R
H14D H 0.3806 0.7378 0.2878 0.032 Uiso 1 1 calc R
C15B C 0.4750(3) 0.7034(4) 0.31071(12) 0.0297(14) Uani 1 1 d .
H15C H 0.4589 0.6496 0.317 0.036 Uiso 1 1 calc R
H15D H 0.4956 0.694 0.2929 0.036 Uiso 1 1 calc R
N16B N 0.5264(2) 0.7383(3) 0.33481(10) 0.0243(11) Uani 1 1 d .
H16A H 0.5047 0.7705 0.3467 0.029 Uiso 1 1 calc R
H16B H 0.5546 0.7722 0.3264 0.029 Uiso 1 1 calc R
C17B C 0.5693(3) 0.6751(4) 0.35407(12) 0.0236(13) Uani 1 1 d .
H17C H 0.6171 0.6925 0.3566 0.028 Uiso 1 1 calc R
H17D H 0.5654 0.6213 0.3437 0.028 Uiso 1 1 calc R
C12C C 0.2747(3) 0.7625(3) 0.36849(12) 0.0183(12) Uani 1 1 d .
H12E H 0.2586 0.7749 0.3872 0.022 Uiso 1 1 calc R
H12F H 0.235 0.7479 0.3535 0.022 Uiso 1 1 calc R
N13C N 0.3209(2) 0.6921(3) 0.37301(10) 0.0198(10) Uani 1 1 d D
C14C C 0.3354(3) 0.6618(4) 0.40365(13) 0.0249(13) Uani 1 1 d .
H14E H 0.2924 0.648 0.4103 0.03 Uiso 1 1 calc R
H14F H 0.3575 0.7063 0.4166 0.03 Uiso 1 1 calc R
C15C C 0.3807(3) 0.5860(4) 0.40686(15) 0.0297(14) Uani 1 1 d .
H15E H 0.3743 0.5557 0.4249 0.036 Uiso 1 1 calc R
H15F H 0.3663 0.5492 0.3897 0.036 Uiso 1 1 calc R
N16C N 0.4549(2) 0.6047(3) 0.40880(10) 0.0215(10) Uani 1 1 d .
H16C H 0.4675 0.6417 0.424 0.026 Uiso 1 1 calc R
H16D H 0.4788 0.5568 0.4137 0.026 Uiso 1 1 calc R
C17C C 0.4752(3) 0.6394(3) 0.38126(12) 0.0196(12) Uani 1 1 d .
H17E H 0.4474 0.6889 0.3751 0.023 Uiso 1 1 calc R
H17F H 0.4651 0.598 0.3653 0.023 Uiso 1 1 calc R
C18 C 0.5498(3) 0.6633(3) 0.38479(12) 0.0198(12) Uani 1 1 d .
C19 C 0.5955(3) 0.5937(3) 0.39949(13) 0.0248(13) Uani 1 1 d .
H19A H 0.5898 0.588 0.4202 0.037 Uiso 1 1 calc R
H19B H 0.6427 0.607 0.3987 0.037 Uiso 1 1 calc R
H19C H 0.5833 0.5417 0.389 0.037 Uiso 1 1 calc R
N20 N 0.7471(2) 0.8903(3) 0.34605(10) 0.0195(10) Uani 1 1 d .
H20A H 0.7309 0.9007 0.363 0.029 Uiso 1 1 calc R
H20B H 0.7137 0.8684 0.3323 0.029 Uiso 1 1 calc R
H20C H 0.762 0.9381 0.339 0.029 Uiso 1 1 calc R
C21 C 0.8051(3) 0.8295(3) 0.35243(12) 0.0178(11) Uani 1 1 d .
C22A C 0.8624(3) 0.8664(3) 0.37463(12) 0.0199(12) Uani 1 1 d .
H22A H 0.8427 0.8976 0.3896 0.024 Uiso 1 1 calc R
H22B H 0.8895 0.8208 0.385 0.024 Uiso 1 1 calc R
N23A N 0.9080(2) 0.9221(3) 0.36172(10) 0.0190(10) Uani 1 1 d .
H23A H 0.8827 0.9637 0.3517 0.023 Uiso 1 1 calc R
H23B H 0.9273 0.8927 0.3482 0.023 Uiso 1 1 calc R
C24A C 0.9630(3) 0.9600(3) 0.38371(13) 0.0236(13) Uani 1 1 d .
H24A H 0.9426 0.9934 0.3979 0.028 Uiso 1 1 calc R
H24B H 0.9899 0.9975 0.3733 0.028 Uiso 1 1 calc R
C25A C 1.0091(3) 0.8958(3) 0.40044(12) 0.0211(12) Uani 1 1 d .
H25A H 1.047 0.9237 0.4134 0.025 Uiso 1 1 calc R
H25B H 0.9838 0.8633 0.4132 0.025 Uiso 1 1 calc R
N26A N 1.0361(2) 0.8400(3) 0.37996(10) 0.0199(10) Uani 1 1 d D
C27A C 1.0780(3) 0.7734(3) 0.39557(13) 0.0225(12) Uani 1 1 d .
H27A H 1.0704 0.7713 0.4163 0.027 Uiso 1 1 calc R
H27B H 1.1261 0.7868 0.3959 0.027 Uiso 1 1 calc R
C22B C 0.8258(3) 0.8111(3) 0.32231(12) 0.0191(12) Uani 1 1 d .
H22C H 0.7895 0.7797 0.3098 0.023 Uiso 1 1 calc R
H22D H 0.8321 0.8637 0.3121 0.023 Uiso 1 1 calc R
N23B N 0.8887(2) 0.7633(3) 0.32614(10) 0.0197(10) Uani 1 1 d D
C24B C 0.9126(3) 0.7446(4) 0.29844(12) 0.0212(12) Uani 1 1 d .
H24C H 0.9207 0.7963 0.2881 0.025 Uiso 1 1 calc R
H24D H 0.8785 0.7115 0.2853 0.025 Uiso 1 1 calc R
C25B C 0.9777(3) 0.6962(4) 0.30643(13) 0.0254(13) Uani 1 1 d .
H25C H 0.968 0.6417 0.3145 0.03 Uiso 1 1 calc R
H25D H 0.9975 0.6866 0.2884 0.03 Uiso 1 1 calc R
N26B N 1.0273(2) 0.7416(3) 0.32873(10) 0.0190(10) Uani 1 1 d .
H26A H 1.0038 0.7742 0.3399 0.023 Uiso 1 1 calc R
H26B H 1.0522 0.7761 0.3188 0.023 Uiso 1 1 calc R
C27B C 1.0756(3) 0.6876(4) 0.34946(12) 0.0227(13) Uani 1 1 d .
H27C H 1.1222 0.7066 0.3492 0.027 Uiso 1 1 calc R
H27D H 1.0718 0.6302 0.3419 0.027 Uiso 1 1 calc R
C22C C 0.7773(3) 0.7530(3) 0.36613(12) 0.0175(11) Uani 1 1 d .
H22E H 0.7598 0.7696 0.3841 0.021 Uiso 1 1 calc R
H22F H 0.7392 0.7299 0.3519 0.021 Uiso 1 1 calc R
N23C N 0.8289(2) 0.6893(3) 0.37383(10) 0.0174(10) Uani 1 1 d D
C24C C 0.8477(3) 0.6726(3) 0.40540(12) 0.0208(12) Uani 1 1 d .
H24E H 0.8079 0.6512 0.413 0.025 Uiso 1 1 calc R
H24F H 0.8617 0.7248 0.4159 0.025 Uiso 1 1 calc R
C25C C 0.9049(3) 0.6105(4) 0.41196(13) 0.0225(13) Uani 1 1 d .
H25E H 0.9041 0.586 0.4317 0.027 Uiso 1 1 calc R
H25F H 0.8963 0.5654 0.3972 0.027 Uiso 1 1 calc R
N26C N 0.9745(2) 0.6443(3) 0.41163(10) 0.0200(10) Uani 1 1 d .
H26C H 0.9791 0.6932 0.422 0.024 Uiso 1 1 calc R
H26D H 1.0056 0.6078 0.4214 0.024 Uiso 1 1 calc R
C27C C 0.9905(3) 0.6594(3) 0.38165(12) 0.0201(12) Uani 1 1 d .
H27E H 0.9593 0.702 0.3717 0.024 Uiso 1 1 calc R
H27F H 0.9822 0.608 0.37 0.024 Uiso 1 1 calc R
C28 C 1.0632(3) 0.6877(3) 0.38152(12) 0.0197(12) Uani 1 1 d .
C29 C 1.1146(3) 0.6256(4) 0.39804(13) 0.0249(13) Uani 1 1 d .
H29A H 1.1145 0.6293 0.4193 0.037 Uiso 1 1 calc R
H29B H 1.1598 0.6386 0.3941 0.037 Uiso 1 1 calc R
H29C H 1.1022 0.5695 0.3912 0.037 Uiso 1 1 calc R
N30 N 0.4137(2) 0.8848(3) 0.68382(10) 0.0174(10) Uani 1 1 d .
H30A H 0.4312 0.9321 0.6775 0.026 Uiso 1 1 calc R
H30B H 0.3975 0.895 0.7008 0.026 Uiso 1 1 calc R
H30C H 0.3796 0.8664 0.6697 0.026 Uiso 1 1 calc R
C31 C 0.4683(3) 0.8198(3) 0.68960(12) 0.0171(11) Uani 1 1 d .
C32A C 0.5259(3) 0.8490(3) 0.71379(11) 0.0170(11) Uani 1 1 d .
H32A H 0.5064 0.8808 0.7287 0.02 Uiso 1 1 calc R
H32B H 0.5488 0.8 0.7238 0.02 Uiso 1 1 calc R
N33A N 0.5769(2) 0.9009(3) 0.70281(9) 0.0161(9) Uani 1 1 d .
H33A H 0.5556 0.9463 0.6935 0.019 Uiso 1 1 calc R
H33B H 0.595 0.8713 0.689 0.019 Uiso 1 1 calc R
C34A C 0.6335(3) 0.9299(3) 0.72632(12) 0.0210(12) Uani 1 1 d .
H34A H 0.6148 0.9648 0.7407 0.025 Uiso 1 1 calc R
H34B H 0.665 0.9642 0.7171 0.025 Uiso 1 1 calc R
C35A C 0.6719(3) 0.8583(4) 0.74250(12) 0.0234(13) Uani 1 1 d .
H35A H 0.7102 0.8796 0.757 0.028 Uiso 1 1 calc R
H35B H 0.6417 0.8269 0.7534 0.028 Uiso 1 1 calc R
N36A N 0.6973(2) 0.8035(3) 0.72135(11) 0.0229(11) Uani 1 1 d D
C37A C 0.7315(3) 0.7305(4) 0.73667(13) 0.0264(13) Uani 1 1 d .
H37A H 0.7186 0.7256 0.7565 0.032 Uiso 1 1 calc R
H37B H 0.7809 0.7389 0.7395 0.032 Uiso 1 1 calc R
C32B C 0.4913(3) 0.8043(3) 0.65965(11) 0.0188(12) Uani 1 1 d .
H32C H 0.4545 0.7771 0.6459 0.023 Uiso 1 1 calc R
H32D H 0.5014 0.8576 0.6508 0.023 Uiso 1 1 calc R
N33B N 0.5512(2) 0.7520(3) 0.66383(10) 0.0200(10) Uani 1 1 d D
C34B C 0.5777(3) 0.7352(4) 0.63657(12) 0.0243(13) Uani 1 1 d .
H34C H 0.5928 0.7872 0.6284 0.029 Uiso 1 1 calc R
H34D H 0.5423 0.71 0.6216 0.029 Uiso 1 1 calc R
C35B C 0.6366(3) 0.6765(4) 0.64429(13) 0.0239(13) Uani 1 1 d .
H35C H 0.6205 0.6236 0.6514 0.029 Uiso 1 1 calc R
H35D H 0.6565 0.6651 0.6264 0.029 Uiso 1 1 calc R
N36B N 0.6891(2) 0.7131(3) 0.66780(10) 0.0211(10) Uani 1 1 d .
H36A H 0.6677 0.7481 0.679 0.025 Uiso 1 1 calc R
H36B H 0.7174 0.7447 0.6587 0.025 Uiso 1 1 calc R
C37B C 0.7320(3) 0.6543(4) 0.68858(13) 0.0293(14) Uani 1 1 d .
H37C H 0.7798 0.6717 0.6905 0.035 Uiso 1 1 calc R
H37D H 0.7282 0.5985 0.6797 0.035 Uiso 1 1 calc R
C32C C 0.4354(3) 0.7430(3) 0.70094(13) 0.0206(12) Uani 1 1 d .
H32E H 0.4174 0.7579 0.719 0.025 Uiso 1 1 calc R
H32F H 0.3969 0.7253 0.6858 0.025 Uiso 1 1 calc R
N33C N 0.4822(2) 0.6742(3) 0.70763(10) 0.0195(10) Uani 1 1 d D
C34C C 0.4987(3) 0.6503(4) 0.73877(12) 0.0240(13) Uani 1 1 d .
H34E H 0.4566 0.6375 0.7462 0.029 Uiso 1 1 calc R
H34F H 0.5209 0.6973 0.7504 0.029 Uiso 1 1 calc R
C35C C 0.5454(3) 0.5753(4) 0.74324(14) 0.0257(13) Uani 1 1 d .
H35E H 0.5395 0.5472 0.7618 0.031 Uiso 1 1 calc R
H35F H 0.5315 0.5362 0.7268 0.031 Uiso 1 1 calc R
N36C N 0.6193(2) 0.5954(3) 0.74479(11) 0.0294(12) Uani 1 1 d .
H36C H 0.6314 0.6337 0.7596 0.035 Uiso 1 1 calc R
H36D H 0.6439 0.5483 0.7502 0.035 Uiso 1 1 calc R
C37C C 0.6392(3) 0.6277(4) 0.71743(13) 0.0251(13) Uani 1 1 d .
H37E H 0.6123 0.678 0.7114 0.03 Uiso 1 1 calc R
H37F H 0.6271 0.5862 0.7016 0.03 Uiso 1 1 calc R
C38 C 0.7137(3) 0.6490(3) 0.71958(12) 0.0200(12) Uani 1 1 d .
C39 C 0.7588(3) 0.5813(4) 0.73601(13) 0.0260(13) Uani 1 1 d .
H39A H 0.7525 0.5795 0.7567 0.039 Uiso 1 1 calc R
H39B H 0.8062 0.5935 0.7352 0.039 Uiso 1 1 calc R
H39C H 0.7465 0.5278 0.7267 0.039 Uiso 1 1 calc R
N40 N 0.9190(3) 0.8943(3) 0.68725(12) 0.0343(13) Uani 1 1 d .
H40A H 0.9377 0.9434 0.6834 0.051 Uiso 1 1 calc R
H40B H 0.8993 0.8994 0.7036 0.051 Uiso 1 1 calc R
H40C H 0.8872 0.8796 0.6715 0.051 Uiso 1 1 calc R
C41 C 0.9730(3) 0.8289(3) 0.69259(12) 0.0209(12) Uani 1 1 d .
C42A C 1.0262(3) 0.8526(3) 0.71931(12) 0.0237(13) Uani 1 1 d .
H42A H 1.0036 0.8839 0.7334 0.028 Uiso 1 1 calc R
H42B H 1.0444 0.8013 0.7294 0.028 Uiso 1 1 calc R
N43A N 1.0834(2) 0.9023(3) 0.71274(10) 0.0231(11) Uani 1 1 d .
H43A H 1.0669 0.9511 0.7041 0.028 Uiso 1 1 calc R
H43B H 1.1036 0.8743 0.6992 0.028 Uiso 1 1 calc R
C44A C 1.1361(3) 0.9221(4) 0.73909(14) 0.0316(15) Uani 1 1 d .
H44A H 1.1144 0.9492 0.7544 0.038 Uiso 1 1 calc R
H44B H 1.1691 0.9614 0.7332 0.038 Uiso 1 1 calc R
C45A C 1.1729(3) 0.8457(4) 0.75212(13) 0.0275(14) Uani 1 1 d .
H45A H 1.2088 0.8616 0.7688 0.033 Uiso 1 1 calc R
H45B H 1.141 0.8086 0.7599 0.033 Uiso 1 1 calc R
N46A N 1.2029(2) 0.8024(3) 0.72965(11) 0.0228(11) Uani 1 1 d D
C47A C 1.2367(3) 0.7250(3) 0.74087(12) 0.0214(12) Uani 1 1 d .
H47A H 1.2235 0.7113 0.7601 0.026 Uiso 1 1 calc R
H47B H 1.2861 0.7338 0.7443 0.026 Uiso 1 1 calc R
C42B C 0.9998(3) 0.8231(4) 0.66357(12) 0.0218(12) Uani 1 1 d .
H42C H 0.9647 0.7987 0.6482 0.026 Uiso 1 1 calc R
H42D H 1.01 0.8792 0.657 0.026 Uiso 1 1 calc R
N43B N 1.0608(2) 0.7724(3) 0.66694(10) 0.0197(10) Uani 1 1 d D
C44B C 1.0903(3) 0.7669(4) 0.64007(12) 0.0245(13) Uani 1 1 d .
H44C H 1.1055 0.8221 0.6347 0.029 Uiso 1 1 calc R
H44D H 1.0563 0.7462 0.6235 0.029 Uiso 1 1 calc R
C45B C 1.1494(3) 0.7084(4) 0.64597(12) 0.0231(13) Uani 1 1 d .
H45C H 1.1331 0.6525 0.65 0.028 Uiso 1 1 calc R
H45D H 1.171 0.7049 0.6282 0.028 Uiso 1 1 calc R
N46B N 1.2002(2) 0.7367(3) 0.67181(10) 0.0222(10) Uani 1 1 d .
H46A H 1.1781 0.7665 0.6843 0.027 Uiso 1 1 calc R
H46B H 1.23 0.7719 0.665 0.027 Uiso 1 1 calc R
C47B C 1.2401(3) 0.6690(4) 0.68946(12) 0.0234(13) Uani 1 1 d .
H47C H 1.2884 0.6844 0.6928 0.028 Uiso 1 1 calc R
H47D H 1.235 0.6177 0.6776 0.028 Uiso 1 1 calc R
C42C C 0.9395(3) 0.7488(3) 0.70116(12) 0.0206(12) Uani 1 1 d .
H42E H 0.9213 0.7579 0.7196 0.025 Uiso 1 1 calc R
H42F H 0.9014 0.7339 0.6854 0.025 Uiso 1 1 calc R
N43C N 0.9885(2) 0.6811(3) 0.70547(10) 0.0176(10) Uani 1 1 d D
C44C C 0.9988(3) 0.6420(3) 0.73455(12) 0.0220(12) Uani 1 1 d .
H44E H 0.9548 0.623 0.7389 0.026 Uiso 1 1 calc R
H44F H 1.0172 0.6832 0.7497 0.026 Uiso 1 1 calc R
C45C C 1.0469(3) 0.5688(3) 0.73632(13) 0.0237(13) Uani 1 1 d .
H45E H 1.0391 0.5328 0.7528 0.028 Uiso 1 1 calc R
H45F H 1.0355 0.5363 0.7179 0.028 Uiso 1 1 calc R
N46C N 1.1207(2) 0.5899(3) 0.74070(10) 0.0204(10) Uani 1 1 d .
H46C H 1.1307 0.6239 0.7569 0.024 Uiso 1 1 calc R
H46D H 1.1452 0.5421 0.7449 0.024 Uiso 1 1 calc R
C47C C 1.1435(3) 0.6313(3) 0.71497(11) 0.0169(11) Uani 1 1 d .
H47E H 1.118 0.6835 0.7107 0.02 Uiso 1 1 calc R
H47F H 1.1321 0.5953 0.6974 0.02 Uiso 1 1 calc R
C48 C 1.2193(3) 0.6510(3) 0.71954(12) 0.0201(12) Uani 1 1 d .
C49 C 1.2624(3) 0.5776(4) 0.73255(14) 0.0290(14) Uani 1 1 d .
H49A H 1.2553 0.5678 0.7529 0.044 Uiso 1 1 calc R
H49B H 1.3101 0.5898 0.7326 0.044 Uiso 1 1 calc R
H49C H 1.2492 0.5284 0.7206 0.044 Uiso 1 1 calc R
N50 N 0.4212(2) 0.3864(3) 0.48503(10) 0.0180(10) Uani 1 1 d .
H50A H 0.4394 0.3955 0.4685 0.027 Uiso 1 1 calc R
H50B H 0.4535 0.3662 0.4996 0.027 Uiso 1 1 calc R
H50C H 0.4049 0.4347 0.4911 0.027 Uiso 1 1 calc R
C51 C 0.3645(3) 0.3247(3) 0.47821(12) 0.0162(11) Uani 1 1 d .
C52A C 0.3069(3) 0.3611(3) 0.45587(12) 0.0182(12) Uani 1 1 d .
H52A H 0.3265 0.3937 0.4412 0.022 Uiso 1 1 calc R
H52B H 0.2809 0.3151 0.4452 0.022 Uiso 1 1 calc R
N53A N 0.2598(2) 0.4146(3) 0.46880(9) 0.0172(10) Uani 1 1 d .
H53A H 0.2841 0.4565 0.4791 0.021 Uiso 1 1 calc R
H53B H 0.2408 0.3839 0.4821 0.021 Uiso 1 1 calc R
C54A C 0.2042(3) 0.4519(3) 0.44694(12) 0.0214(12) Uani 1 1 d .
H54A H 0.2241 0.4873 0.4331 0.026 Uiso 1 1 calc R
H54B H 0.1762 0.4874 0.4576 0.026 Uiso 1 1 calc R
C55A C 0.1597(3) 0.3869(3) 0.42945(12) 0.0223(12) Uani 1 1 d .
H55A H 0.1212 0.4141 0.4167 0.027 Uiso 1 1 calc R
H55B H 0.1859 0.3566 0.4165 0.027 Uiso 1 1 calc R
N56A N 0.1344(2) 0.3289(3) 0.44929(10) 0.0200(10) Uani 1 1 d D
C57A C 0.0931(3) 0.2627(4) 0.43312(13) 0.0239(13) Uani 1 1 d .
H57A H 0.1001 0.2629 0.4123 0.029 Uiso 1 1 calc R
H57B H 0.0449 0.2746 0.4332 0.029 Uiso 1 1 calc R
C52B C 0.3439(3) 0.3027(3) 0.50814(11) 0.0179(12) Uani 1 1 d .
H52C H 0.3807 0.2713 0.5204 0.022 Uiso 1 1 calc R
H52D H 0.3363 0.3539 0.5188 0.022 Uiso 1 1 calc R
N53B N 0.2821(2) 0.2529(3) 0.50329(10) 0.0188(10) Uani 1 1 d D
C54B C 0.2592(3) 0.2270(4) 0.53030(12) 0.0217(12) Uani 1 1 d .
H54C H 0.249 0.2758 0.5417 0.026 Uiso 1 1 calc R
H54D H 0.2947 0.1942 0.5428 0.026 Uiso 1 1 calc R
C55B C 0.1966(3) 0.1755(4) 0.52133(13) 0.0246(13) Uani 1 1 d .
H55C H 0.2083 0.1241 0.5117 0.029 Uiso 1 1 calc R
H55D H 0.1777 0.1601 0.5391 0.029 Uiso 1 1 calc R
N56B N 0.1447(2) 0.2230(3) 0.50032(10) 0.0208(10) Uani 1 1 d .
H56A H 0.1669 0.2591 0.4899 0.025 Uiso 1 1 calc R
H56B H 0.1196 0.2539 0.5112 0.025 Uiso 1 1 calc R
C57B C 0.0969(3) 0.1715(4) 0.47847(12) 0.0226(13) Uani 1 1 d .
H57C H 0.0502 0.1898 0.4789 0.027 Uiso 1 1 calc R
H57D H 0.1007 0.1131 0.485 0.027 Uiso 1 1 calc R
C52C C 0.3941(3) 0.2506(3) 0.46366(12) 0.0175(11) Uani 1 1 d .
H52E H 0.4117 0.2699 0.446 0.021 Uiso 1 1 calc R
H52F H 0.4323 0.2274 0.4777 0.021 Uiso 1 1 calc R
N53C N 0.3439(2) 0.1854(3) 0.45485(10) 0.0178(10) Uani 1 1 d D
C54C C 0.3245(3) 0.1732(3) 0.42328(12) 0.0198(12) Uani 1 1 d .
H54E H 0.3648 0.1568 0.4149 0.024 Uiso 1 1 calc R
H54F H 0.3077 0.2261 0.414 0.024 Uiso 1 1 calc R
C55C C 0.2702(3) 0.1077(4) 0.41560(13) 0.0252(13) Uani 1 1 d .
H55E H 0.2726 0.086 0.3956 0.03 Uiso 1 1 calc R
H55F H 0.2805 0.0614 0.4297 0.03 Uiso 1 1 calc R
N56C N 0.1992(2) 0.1361(3) 0.41598(10) 0.0209(10) Uani 1 1 d .
H56C H 0.1917 0.184 0.4051 0.025 Uiso 1 1 calc R
H56D H 0.1699 0.0969 0.4068 0.025 Uiso 1 1 calc R
C57C C 0.1834(3) 0.1517(4) 0.44618(12) 0.0210(12) Uani 1 1 d .
H57E H 0.2133 0.1962 0.4557 0.025 Uiso 1 1 calc R
H57F H 0.1937 0.1011 0.4582 0.025 Uiso 1 1 calc R
C58 C 0.1098(3) 0.1763(3) 0.44626(12) 0.0192(12) Uani 1 1 d .
C59 C 0.0598(3) 0.1144(4) 0.42896(13) 0.0270(14) Uani 1 1 d .
H59A H 0.0597 0.1208 0.4077 0.04 Uiso 1 1 calc R
H59B H 0.0144 0.1251 0.4331 0.04 Uiso 1 1 calc R
H59C H 0.0734 0.058 0.435 0.04 Uiso 1 1 calc R
N60 N 0.9015(2) 0.4100(3) 0.46717(10) 0.0214(10) Uani 1 1 d .
H60A H 0.8825 0.4577 0.4722 0.032 Uiso 1 1 calc R
H60B H 0.9121 0.4153 0.4488 0.032 Uiso 1 1 calc R
H60C H 0.9397 0.3994 0.4804 0.032 Uiso 1 1 calc R
C61 C 0.8526(3) 0.3401(3) 0.46732(12) 0.0193(12) Uani 1 1 d .
C62A C 0.7897(3) 0.3552(3) 0.44408(12) 0.0170(11) Uani 1 1 d .
H62A H 0.8037 0.378 0.4261 0.02 Uiso 1 1 calc R
H62B H 0.7671 0.3016 0.4387 0.02 Uiso 1 1 calc R
N63A N 0.7404(2) 0.4125(3) 0.45396(10) 0.0182(10) Uani 1 1 d .
H63A H 0.7623 0.4605 0.4606 0.022 Uiso 1 1 calc R
H63B H 0.7243 0.389 0.4696 0.022 Uiso 1 1 calc R
C64A C 0.6815(3) 0.4334(3) 0.43007(12) 0.0204(12) Uani 1 1 d .
H64A H 0.6495 0.4689 0.4385 0.024 Uiso 1 1 calc R
H64B H 0.6979 0.465 0.4143 0.024 Uiso 1 1 calc R
C65A C 0.6453(3) 0.3572(3) 0.41695(12) 0.0208(12) Uani 1 1 d .
H65A H 0.6046 0.3733 0.4028 0.025 Uiso 1 1 calc R
H65B H 0.6752 0.3253 0.4061 0.025 Uiso 1 1 calc R
N66A N 0.6257(2) 0.3057(3) 0.44038(10) 0.0178(10) Uani 1 1 d D
C67A C 0.5951(3) 0.2268(3) 0.42920(12) 0.0190(12) Uani 1 1 d .
H67A H 0.6082 0.2148 0.4098 0.023 Uiso 1 1 calc R
H67B H 0.5454 0.2323 0.4261 0.023 Uiso 1 1 calc R
C62B C 0.8364(3) 0.3337(3) 0.49881(13) 0.0221(12) Uani 1 1 d .
H62C H 0.8762 0.3121 0.5124 0.027 Uiso 1 1 calc R
H62D H 0.8259 0.3892 0.5058 0.027 Uiso 1 1 calc R
N63B N 0.7788(2) 0.2786(3) 0.49895(10) 0.0203(10) Uani 1 1 d D
C64B C 0.7544(3) 0.2719(4) 0.52696(12) 0.0220(12) Uani 1 1 d .
H64C H 0.7395 0.3266 0.533 0.026 Uiso 1 1 calc R
H64D H 0.7909 0.2515 0.5426 0.026 Uiso 1 1 calc R
C65B C 0.6961(3) 0.2123(3) 0.52275(12) 0.0215(12) Uani 1 1 d .
H65C H 0.7122 0.1568 0.5182 0.026 Uiso 1 1 calc R
H65D H 0.6774 0.2084 0.5413 0.026 Uiso 1 1 calc R
N66B N 0.6421(2) 0.2400(3) 0.49815(9) 0.0170(10) Uani 1 1 d .
H66A H 0.6619 0.2703 0.485 0.02 Uiso 1 1 calc R
H66B H 0.6133 0.2747 0.5059 0.02 Uiso 1 1 calc R
C67B C 0.6006(3) 0.1719(3) 0.48128(12) 0.0199(12) Uani 1 1 d .
H67C H 0.5523 0.1869 0.4792 0.024 Uiso 1 1 calc R
H67D H 0.6075 0.1207 0.4932 0.024 Uiso 1 1 calc R
C62C C 0.8891(3) 0.2619(3) 0.45848(13) 0.0229(13) Uani 1 1 d .
H62E H 0.9023 0.2709 0.4389 0.028 Uiso 1 1 calc R
H62F H 0.9308 0.2528 0.473 0.028 Uiso 1 1 calc R
N63C N 0.8464(2) 0.1885(3) 0.45721(10) 0.0204(10) Uani 1 1 d D
C64C C 0.8306(3) 0.1505(4) 0.42804(13) 0.0244(13) Uani 1 1 d .
H64E H 0.8731 0.1339 0.4215 0.029 Uiso 1 1 calc R
H64F H 0.8078 0.1915 0.4137 0.029 Uiso 1 1 calc R
C65C C 0.7855(3) 0.0754(3) 0.42811(14) 0.0256(13) Uani 1 1 d .
H65E H 0.8003 0.0439 0.4466 0.031 Uiso 1 1 calc R
H65F H 0.7913 0.0392 0.4114 0.031 Uiso 1 1 calc R
N66C N 0.7111(2) 0.0963(3) 0.42576(10) 0.0183(10) Uani 1 1 d .
H66C H 0.6992 0.1321 0.4102 0.022 Uiso 1 1 calc R
H66D H 0.6864 0.0487 0.4215 0.022 Uiso 1 1 calc R
C67C C 0.6924(3) 0.1344(3) 0.45306(12) 0.0169(11) Uani 1 1 d .
H67E H 0.7181 0.1863 0.4575 0.02 Uiso 1 1 calc R
H67F H 0.7059 0.0964 0.4699 0.02 Uiso 1 1 calc R
C68 C 0.6165(3) 0.1534(3) 0.45030(12) 0.0188(12) Uani 1 1 d .
C69 C 0.5734(3) 0.0783(4) 0.43900(13) 0.0245(13) Uani 1 1 d .
H69A H 0.5756 0.0692 0.4181 0.037 Uiso 1 1 calc R
H69B H 0.5265 0.0882 0.4412 0.037 Uiso 1 1 calc R
H69C H 0.5906 0.0294 0.4505 0.037 Uiso 1 1 calc R
O1 O 0.6237(3) 0.4206(3) 0.34384(12) 0.0537(14) Uani 1 1 d .
O2 O 0.03071(19) 0.3585(2) 0.49235(9) 0.0263(9) Uani 1 1 d .
O3 O 0.2486(3) 0.8980(3) 0.42008(9) 0.0422(12) Uani 1 1 d .
O4 O 0.9465(3) 0.0798(4) 0.50024(17) 0.086(2) Uani 1 1 d .
O5 O 0.7482(2) 0.5494(4) 0.61784(10) 0.0543(15) Uani 1 1 d .
O6 O 0.1299(3) 0.4415(4) 0.68030(14) 0.0696(18) Uani 1 1 d .
O7 O 0.2685(3) 0.4056(3) 0.67801(12) 0.0593(15) Uani 1 1 d .
O8 O 0.5448(3) 0.9080(4) 0.49335(14) 0.0754(18) Uani 1 1 d .
O9 O 0.0793(3) 1.0247(4) 0.54924(15) 0.080(2) Uani 1 1 d .
O10 O 0.7025(10) 0.9662(11) 0.4985(3) 0.053(5) Uani 0.5 1 d P
O10' O 0.6827(9) 0.9448(11) 0.4877(3) 0.043(4) Uani 0.5 1 d P
O11 O 0.5137(6) 0.5404(6) 0.6578(2) 0.031(3) Uani 0.5 1 d P
O11' O 0.5075(6) 0.5640(7) 0.6434(3) 0.036(3) Uani 0.5 1 d P
O12 O 1.0882(4) 0.5984(5) 0.5924(2) 0.0315(14) Uani 0.5 1 d P
O12' O 1.0363(4) 0.5953(5) 0.5842(2) 0.0315(14) Uani 0.5 1 d P
O13 O 0.9218(3) 0.4909(4) 0.69567(14) 0.0557(19) Uani 0.816(5) 1 d P
O13' O 0.8761(16) 0.4710(19) 0.6946(6) 0.052(8) Uiso 0.184(5) 1 d P
O14 O 0.6348(4) 0.4331(4) 0.68932(14) 0.059(2) Uani 0.816(5) 1 d P
O14' O 0.8753(13) 0.5804(16) 0.6507(6) 0.046(7) Uiso 0.184(5) 1 d P
H16E H 0.564(3) 0.843(4) 0.3837(16) 0.055 Uiso 1 1 d D
H13F H 0.381(4) 0.732(3) 0.3390(15) 0.055 Uiso 1 1 d D
H13G H 0.302(4) 0.654(4) 0.3637(15) 0.055 Uiso 1 1 d D
H26E H 1.056(3) 0.872(4) 0.3701(15) 0.055 Uiso 1 1 d D
H23F H 0.882(4) 0.718(3) 0.3341(16) 0.055 Uiso 1 1 d D
H23G H 0.813(4) 0.647(3) 0.3660(16) 0.055 Uiso 1 1 d D
H36E H 0.724(3) 0.831(4) 0.7134(16) 0.055 Uiso 1 1 d D
H33F H 0.545(4) 0.706(3) 0.6715(16) 0.055 Uiso 1 1 d D
H33G H 0.468(4) 0.633(3) 0.6986(15) 0.055 Uiso 1 1 d D
H46E H 1.227(3) 0.834(4) 0.7211(15) 0.055 Uiso 1 1 d D
H43F H 1.050(4) 0.725(3) 0.6717(16) 0.055 Uiso 1 1 d D
H43G H 0.973(4) 0.642(4) 0.6947(14) 0.055 Uiso 1 1 d D
H56E H 0.111(3) 0.350(4) 0.4600(15) 0.055 Uiso 1 1 d D
H53F H 0.291(4) 0.211(3) 0.4933(15) 0.055 Uiso 1 1 d D
H53G H 0.361(4) 0.144(3) 0.4644(15) 0.055 Uiso 1 1 d D
H66E H 0.599(3) 0.334(4) 0.4472(16) 0.055 Uiso 1 1 d D
H63F H 0.791(4) 0.232(3) 0.4944(16) 0.055 Uiso 1 1 d D
H63G H 0.866(3) 0.159(4) 0.4701(13) 0.055 Uiso 1 1 d D

loop_
_atom_site_aniso_label
_atom_site_aniso_U_11
_atom_site_aniso_U_22
_atom_site_aniso_U_33
_atom_site_aniso_U_23
_atom_site_aniso_U_13
_atom_site_aniso_U_12
Cl1 0.0249(7) 0.0183(7) 0.0303(7) 0.0076(6) 0.0117(6) 0.0057(6)
Cl2 0.0282(8) 0.0192(7) 0.0334(8) -0.0104(6) 0.0149(6) -0.0100(6)
Cl3 0.0184(7) 0.0338(8) 0.0225(7) 0.0022(6) 0.0052(6) 0.0025(6)
Cl4 0.0187(7) 0.0336(8) 0.0186(7) -0.0009(6) 0.0041(5) -0.0012(6)
Cl5 0.0270(8) 0.0169(7) 0.0352(8) -0.0079(6) 0.0100(6) -0.0038(6)
Cl6 0.0310(8) 0.0166(7) 0.0280(7) 0.0043(6) 0.0142(6) 0.0030(6)
Cl7 0.0307(8) 0.0233(7) 0.0311(8) 0.0053(6) 0.0147(6) 0.0072(6)
Cl8 0.0256(7) 0.0151(6) 0.0233(7) -0.0029(5) 0.0083(6) -0.0016(5)
Cl9 0.0304(8) 0.0196(7) 0.0320(8) 0.0071(6) 0.0138(6) 0.0049(6)
Cl10 0.0303(8) 0.0216(7) 0.0305(8) 0.0056(6) 0.0137(6) 0.0062(6)
Cl11 0.0344(8) 0.0185(7) 0.0349(8) 0.0069(6) 0.0162(7) 0.0074(6)
Cl12 0.0188(7) 0.0458(9) 0.0203(7) -0.0007(6) 0.0035(6) 0.0010(6)
Cl13 0.0299(8) 0.0211(7) 0.0536(10) 0.0147(7) 0.0155(7) 0.0054(6)
Cl14 0.0201(7) 0.0325(8) 0.0214(7) 0.0028(6) 0.0039(6) -0.0006(6)
Cl15 0.0399(9) 0.0360(9) 0.0307(8) 0.0053(7) 0.0142(7) 0.0060(7)
Cl16 0.0304(8) 0.0374(9) 0.0313(8) -0.0051(7) 0.0052(7) -0.0043(7)
Cl17 0.0233(7) 0.0282(8) 0.0230(7) 0.0068(6) 0.0004(6) 0.0018(6)
Cl18 0.0208(7) 0.0259(7) 0.0252(7) -0.0063(6) 0.0037(6) -0.0030(6)
Cl19 0.0480(10) 0.0260(8) 0.0303(8) -0.0140(6) 0.0164(7) -0.0159(7)
Cl20 0.0218(8) 0.0615(11) 0.0208(7) 0.0097(7) 0.0048(6) 0.0005(7)
Cl21 0.0384(9) 0.0301(8) 0.0221(7) -0.0021(6) 0.0123(6) -0.0025(7)
Cl22 0.0457(10) 0.0492(11) 0.0345(9) -0.0075(8) 0.0080(8) -0.0029(8)
Cl23 0.0923(17) 0.0414(11) 0.0634(13) 0.0126(10) 0.0311(12) 0.0366(11)
Cl25 0.0476(14) 0.0340(12) 0.0341(11) -0.0048(9) -0.0077(9) -0.0072(9)
Cl26 0.147(15) 0.040(6) 0.028(5) -0.015(4) 0.003(7) -0.046(7)
N10 0.017(2) 0.018(2) 0.030(3) 0.000(2) 0.005(2) 0.0046(19)
C11 0.015(3) 0.013(3) 0.027(3) 0.000(2) 0.006(2) 0.004(2)
C12A 0.021(3) 0.018(3) 0.017(3) -0.001(2) 0.003(2) -0.007(2)
N13A 0.016(2) 0.015(2) 0.020(2) 0.0006(19) 0.0053(19) -0.0012(18)
C14A 0.018(3) 0.018(3) 0.018(3) -0.004(2) 0.002(2) -0.005(2)
C15A 0.016(3) 0.021(3) 0.021(3) -0.002(2) 0.003(2) -0.004(2)
N16A 0.020(3) 0.014(2) 0.018(2) 0.0029(19) 0.0046(19) -0.0025(19)
C17A 0.017(3) 0.018(3) 0.024(3) 0.003(2) 0.001(2) -0.001(2)
C12B 0.017(3) 0.021(3) 0.019(3) -0.001(2) -0.001(2) 0.003(2)
N13B 0.016(2) 0.028(3) 0.018(2) 0.003(2) 0.0009(19) 0.007(2)
C14B 0.025(3) 0.038(4) 0.015(3) -0.002(3) 0.000(2) 0.011(3)
C15B 0.033(4) 0.040(4) 0.014(3) -0.005(3) 0.000(3) 0.014(3)
N16B 0.024(3) 0.031(3) 0.018(2) 0.004(2) 0.004(2) 0.011(2)
C17B 0.023(3) 0.025(3) 0.022(3) 0.002(2) 0.001(2) 0.011(2)
C12C 0.013(3) 0.020(3) 0.021(3) -0.004(2) -0.002(2) -0.003(2)
N13C 0.017(2) 0.015(2) 0.026(3) 0.002(2) 0.000(2) -0.0038(19)
C14C 0.021(3) 0.022(3) 0.032(3) 0.005(3) 0.004(3) -0.003(2)
C15C 0.019(3) 0.023(3) 0.045(4) 0.012(3) -0.003(3) -0.004(2)
N16C 0.017(2) 0.016(2) 0.028(3) 0.004(2) -0.004(2) 0.0008(19)
C17C 0.024(3) 0.014(3) 0.018(3) -0.002(2) -0.002(2) -0.001(2)
C18 0.018(3) 0.014(3) 0.027(3) 0.002(2) 0.002(2) 0.003(2)
C19 0.024(3) 0.021(3) 0.028(3) 0.002(3) 0.000(3) 0.004(2)
N20 0.020(2) 0.016(2) 0.024(3) 0.0051(19) 0.007(2) 0.0039(19)
C21 0.019(3) 0.011(3) 0.023(3) 0.003(2) 0.005(2) 0.004(2)
C22A 0.021(3) 0.017(3) 0.023(3) 0.001(2) 0.008(2) -0.003(2)
N23A 0.020(2) 0.016(2) 0.021(2) 0.0034(19) 0.004(2) -0.0012(19)
C24A 0.025(3) 0.018(3) 0.026(3) -0.003(2) 0.003(3) -0.005(2)
C25A 0.022(3) 0.022(3) 0.019(3) -0.001(2) 0.003(2) -0.003(2)
N26A 0.023(3) 0.014(2) 0.023(3) 0.0017(19) 0.005(2) -0.0007(19)
C27A 0.017(3) 0.023(3) 0.027(3) 0.002(2) 0.002(2) 0.000(2)
C22B 0.018(3) 0.020(3) 0.019(3) 0.003(2) 0.002(2) 0.001(2)
N23B 0.018(2) 0.021(3) 0.020(2) 0.004(2) 0.0019(19) 0.003(2)
C24B 0.022(3) 0.025(3) 0.016(3) 0.000(2) 0.002(2) 0.003(2)
C25B 0.026(3) 0.022(3) 0.031(3) 0.000(3) 0.011(3) 0.002(2)
N26B 0.018(2) 0.019(2) 0.022(2) 0.004(2) 0.010(2) 0.0026(19)
C27B 0.019(3) 0.024(3) 0.026(3) 0.003(2) 0.004(2) 0.007(2)
C22C 0.015(3) 0.015(3) 0.023(3) 0.001(2) 0.003(2) -0.002(2)
N23C 0.019(2) 0.014(2) 0.019(2) -0.0001(19) 0.0037(19) -0.0013(19)
C24C 0.017(3) 0.024(3) 0.023(3) 0.006(2) 0.006(2) 0.001(2)
C25C 0.018(3) 0.026(3) 0.024(3) 0.010(2) 0.006(2) 0.002(2)
N26C 0.020(2) 0.018(2) 0.023(3) 0.004(2) 0.005(2) 0.0023(19)
C27C 0.021(3) 0.020(3) 0.021(3) 0.004(2) 0.008(2) 0.003(2)
C28 0.018(3) 0.018(3) 0.023(3) 0.003(2) 0.003(2) 0.005(2)
C29 0.019(3) 0.031(3) 0.025(3) 0.004(3) 0.005(2) 0.004(3)
N30 0.017(2) 0.017(2) 0.019(2) -0.0005(19) 0.0044(19) 0.0015(19)
C31 0.016(3) 0.016(3) 0.019(3) 0.000(2) 0.003(2) 0.003(2)
C32A 0.018(3) 0.018(3) 0.015(3) 0.001(2) 0.003(2) -0.001(2)
N33A 0.018(2) 0.015(2) 0.016(2) -0.0030(18) 0.0051(19) -0.0021(18)
C34A 0.025(3) 0.018(3) 0.021(3) -0.005(2) 0.006(2) -0.009(2)
C35A 0.016(3) 0.029(3) 0.023(3) 0.000(3) -0.002(2) -0.005(2)
N36A 0.020(3) 0.020(3) 0.027(3) 0.001(2) 0.002(2) -0.003(2)
C37A 0.019(3) 0.027(3) 0.030(3) 0.004(3) -0.005(3) 0.003(2)
C32B 0.018(3) 0.022(3) 0.016(3) -0.001(2) 0.003(2) 0.001(2)
N33B 0.021(3) 0.020(2) 0.020(2) -0.004(2) 0.006(2) 0.003(2)
C34B 0.029(3) 0.029(3) 0.015(3) -0.004(2) 0.004(2) 0.002(3)
C35B 0.022(3) 0.025(3) 0.026(3) -0.006(3) 0.010(3) 0.005(2)
N36B 0.021(3) 0.027(3) 0.016(2) 0.003(2) 0.0071(19) 0.006(2)
C37B 0.025(3) 0.031(3) 0.034(4) 0.005(3) 0.010(3) 0.011(3)
C32C 0.014(3) 0.015(3) 0.033(3) 0.000(2) 0.003(2) -0.002(2)
N33C 0.018(2) 0.016(2) 0.023(3) 0.001(2) 0.001(2) 0.0003(19)
C34C 0.023(3) 0.025(3) 0.025(3) 0.008(3) 0.010(3) 0.002(2)
C35C 0.020(3) 0.023(3) 0.035(3) 0.014(3) 0.006(3) -0.001(2)
N36C 0.025(3) 0.027(3) 0.038(3) 0.010(2) 0.010(2) 0.005(2)
C37C 0.021(3) 0.024(3) 0.030(3) 0.010(3) 0.005(3) 0.001(2)
C38 0.017(3) 0.021(3) 0.023(3) 0.000(2) 0.006(2) 0.000(2)
C39 0.022(3) 0.026(3) 0.029(3) 0.006(3) 0.004(3) 0.007(3)
N40 0.031(3) 0.041(3) 0.035(3) 0.018(3) 0.016(2) 0.019(3)
C41 0.022(3) 0.019(3) 0.021(3) 0.008(2) 0.001(2) 0.009(2)
C42A 0.035(3) 0.015(3) 0.022(3) 0.000(2) 0.008(3) -0.002(2)
N43A 0.026(3) 0.018(2) 0.025(3) 0.003(2) 0.002(2) 0.002(2)
C44A 0.039(4) 0.022(3) 0.030(3) -0.009(3) -0.003(3) 0.001(3)
C45A 0.031(3) 0.026(3) 0.024(3) 0.000(3) 0.000(3) 0.000(3)
N46A 0.026(3) 0.016(2) 0.026(3) 0.002(2) 0.003(2) -0.004(2)
C47A 0.020(3) 0.021(3) 0.021(3) 0.002(2) -0.002(2) 0.000(2)
C42B 0.021(3) 0.025(3) 0.020(3) 0.006(2) 0.002(2) 0.008(2)
N43B 0.019(2) 0.021(3) 0.019(2) 0.009(2) 0.0039(19) 0.004(2)
C44B 0.025(3) 0.029(3) 0.021(3) 0.009(3) 0.008(2) 0.002(3)
C45B 0.021(3) 0.030(3) 0.019(3) 0.005(2) 0.003(2) 0.003(2)
N46B 0.018(2) 0.020(2) 0.030(3) 0.005(2) 0.008(2) 0.000(2)
C47B 0.019(3) 0.025(3) 0.026(3) 0.005(3) 0.005(2) 0.005(2)
C42C 0.013(3) 0.030(3) 0.018(3) 0.002(2) 0.000(2) -0.003(2)
N43C 0.017(2) 0.013(2) 0.022(2) 0.0023(19) 0.0012(19) -0.0033(19)
C44C 0.023(3) 0.024(3) 0.021(3) 0.002(2) 0.009(2) 0.002(2)
C45C 0.021(3) 0.020(3) 0.031(3) 0.010(3) 0.008(3) -0.002(2)
N46C 0.021(2) 0.018(2) 0.022(2) 0.002(2) 0.004(2) 0.001(2)
C47C 0.017(3) 0.015(3) 0.017(3) 0.001(2) 0.001(2) 0.001(2)
C48 0.019(3) 0.019(3) 0.022(3) 0.003(2) 0.002(2) 0.004(2)
C49 0.022(3) 0.029(3) 0.037(4) 0.006(3) 0.009(3) 0.011(3)
N50 0.019(2) 0.014(2) 0.022(2) -0.0016(19) 0.0055(19) -0.0022(19)
C51 0.012(3) 0.015(3) 0.021(3) -0.002(2) 0.002(2) -0.002(2)
C52A 0.019(3) 0.017(3) 0.019(3) -0.005(2) 0.005(2) 0.003(2)
N53A 0.018(2) 0.016(2) 0.018(2) -0.0011(19) 0.0044(19) 0.0001(19)
C54A 0.021(3) 0.018(3) 0.025(3) 0.003(2) 0.004(2) 0.006(2)
C55A 0.024(3) 0.025(3) 0.017(3) 0.002(2) 0.001(2) 0.003(2)
N56A 0.021(3) 0.022(3) 0.017(2) -0.004(2) 0.003(2) -0.003(2)
C57A 0.017(3) 0.032(3) 0.023(3) -0.006(3) 0.003(2) -0.003(2)
C52B 0.016(3) 0.022(3) 0.014(3) 0.001(2) -0.001(2) -0.001(2)
N53B 0.016(2) 0.020(2) 0.021(2) -0.003(2) 0.0048(19) -0.0007(19)
C54B 0.024(3) 0.026(3) 0.016(3) -0.001(2) 0.005(2) -0.002(2)
C55B 0.022(3) 0.026(3) 0.028(3) 0.009(3) 0.011(3) -0.003(2)
N56B 0.020(2) 0.022(2) 0.022(2) -0.004(2) 0.009(2) -0.005(2)
C57B 0.018(3) 0.027(3) 0.023(3) -0.008(2) 0.006(2) -0.008(2)
C52C 0.018(3) 0.015(3) 0.021(3) 0.001(2) 0.006(2) -0.002(2)
N53C 0.020(2) 0.018(2) 0.017(2) 0.0000(19) 0.0049(19) 0.0003(19)
C54C 0.014(3) 0.027(3) 0.020(3) -0.004(2) 0.007(2) -0.002(2)
C55C 0.020(3) 0.026(3) 0.032(3) -0.013(3) 0.011(3) -0.002(2)
N56C 0.018(2) 0.029(3) 0.017(2) -0.008(2) 0.0038(19) -0.006(2)
C57C 0.023(3) 0.024(3) 0.016(3) -0.004(2) 0.004(2) -0.006(2)
C58 0.016(3) 0.024(3) 0.018(3) -0.006(2) 0.005(2) -0.006(2)
C59 0.021(3) 0.035(4) 0.025(3) -0.014(3) 0.006(3) -0.010(3)
N60 0.021(3) 0.018(2) 0.026(3) -0.002(2) 0.006(2) -0.001(2)
C61 0.017(3) 0.017(3) 0.025(3) -0.007(2) 0.005(2) -0.006(2)
C62A 0.016(3) 0.012(3) 0.023(3) -0.001(2) 0.004(2) 0.005(2)
N63A 0.020(2) 0.014(2) 0.021(2) -0.0010(19) 0.008(2) 0.0000(19)
C64A 0.022(3) 0.015(3) 0.025(3) 0.002(2) 0.004(2) 0.005(2)
C65A 0.018(3) 0.024(3) 0.019(3) 0.004(2) -0.001(2) 0.004(2)
N66A 0.019(3) 0.014(2) 0.020(2) -0.0007(19) 0.0024(19) 0.0014(19)
C67A 0.019(3) 0.018(3) 0.020(3) -0.001(2) 0.001(2) 0.000(2)
C62B 0.017(3) 0.016(3) 0.030(3) -0.005(2) -0.003(2) -0.003(2)
N63B 0.020(3) 0.019(2) 0.022(2) -0.002(2) 0.003(2) -0.003(2)
C64B 0.021(3) 0.026(3) 0.018(3) -0.002(2) -0.002(2) -0.001(2)
C65B 0.022(3) 0.022(3) 0.019(3) 0.002(2) 0.001(2) 0.000(2)
N66B 0.016(2) 0.020(2) 0.016(2) -0.0032(19) 0.0052(18) -0.0028(19)
C67B 0.019(3) 0.017(3) 0.024(3) 0.000(2) 0.003(2) -0.004(2)
C62C 0.018(3) 0.016(3) 0.035(3) -0.003(2) 0.003(2) -0.001(2)
N63C 0.022(3) 0.014(2) 0.023(3) -0.0004(19) -0.001(2) 0.0014(19)
C64C 0.020(3) 0.027(3) 0.028(3) -0.011(3) 0.009(3) -0.003(2)
C65C 0.016(3) 0.018(3) 0.043(4) -0.013(3) 0.004(3) 0.002(2)
N66C 0.018(2) 0.013(2) 0.024(2) -0.0060(19) 0.004(2) -0.0026(18)
C67C 0.017(3) 0.015(3) 0.018(3) -0.003(2) -0.001(2) 0.000(2)
C68 0.020(3) 0.015(3) 0.020(3) -0.002(2) 0.001(2) -0.002(2)
C69 0.020(3) 0.025(3) 0.028(3) -0.009(3) 0.003(2) -0.010(2)
O1 0.044(3) 0.054(3) 0.061(3) -0.010(3) 0.002(3) -0.009(3)
O2 0.022(2) 0.028(2) 0.029(2) -0.0049(18) 0.0028(18) -0.0002(17)
O3 0.072(4) 0.029(2) 0.026(2) 0.003(2) 0.008(2) 0.003(2)
O4 0.073(5) 0.079(5) 0.107(6) 0.011(4) 0.025(4) -0.006(4)
O5 0.038(3) 0.100(4) 0.026(3) -0.015(3) 0.010(2) -0.003(3)
O6 0.077(4) 0.049(3) 0.087(5) -0.023(3) 0.027(4) -0.021(3)
O7 0.062(4) 0.056(3) 0.055(3) -0.002(3) -0.003(3) -0.014(3)
O8 0.067(4) 0.077(4) 0.078(4) 0.017(4) -0.001(3) 0.002(3)
O9 0.070(4) 0.081(5) 0.092(5) 0.031(4) 0.027(4) 0.030(4)
O10 0.075(13) 0.051(11) 0.040(10) 0.012(7) 0.030(8) 0.033(9)
O10' 0.054(9) 0.036(8) 0.037(9) -0.002(6) 0.002(7) 0.015(6)
O11 0.049(7) 0.017(6) 0.031(6) -0.017(5) 0.016(6) -0.019(5)
O11' 0.031(6) 0.035(7) 0.041(7) -0.014(5) 0.004(6) -0.014(5)
O12 0.032(3) 0.023(3) 0.042(4) -0.001(3) 0.015(3) 0.002(3)
O12' 0.032(3) 0.023(3) 0.042(4) -0.001(3) 0.015(3) 0.002(3)
O13 0.046(4) 0.068(5) 0.052(4) -0.029(3) 0.005(3) -0.029(4)
O14 0.078(5) 0.056(4) 0.044(4) -0.001(3) 0.012(4) -0.028(4)

loop_
_atom_type_symbol
_atom_type_description
_atom_type_scat_dispersion_real
_atom_type_scat_dispersion_imag
_atom_type_scat_source
C C 0.0033 0.0016 'International Tables Vol C Tables 4.2.6.8 and 6.1.1.4'
H H 0 0 'International Tables Vol C Tables 4.2.6.8 and 6.1.1.4'
Cl Cl 0.1484 0.1585 'International Tables Vol C Tables 4.2.6.8 and 6.1.1.4'
N N 0.0061 0.0033 'International Tables Vol C Tables 4.2.6.8 and 6.1.1.4'
O O 0.0106 0.006 'International Tables Vol C Tables 4.2.6.8 and 6.1.1.4'

loop_
_geom_angle_atom_site_label_1
_geom_angle_atom_site_label_2
_geom_angle_atom_site_label_3
_geom_angle
_geom_angle_site_symmetry_1
O14 Cl26 Cl25 168.8(8) 3_666
C11 N10 H10A 109.5 .
C11 N10 H10B 109.5 .
H10A N10 H10B 109.5 .
C11 N10 H10C 109.5 .
H10A N10 H10C 109.5 .
H10B N10 H10C 109.5 .
N10 C11 C12A 111.0(4) .
N10 C11 C12B 106.8(4) .
C12A C11 C12B 112.8(4) .
N10 C11 C12C 104.7(4) .
C12A C11 C12C 108.6(4) .
C12B C11 C12C 112.8(4) .
N13A C12A C11 114.4(4) .
N13A C12A H12A 108.7 .
C11 C12A H12A 108.7 .
N13A C12A H12B 108.7 .
C11 C12A H12B 108.7 .
H12A C12A H12B 107.6 .
C12A N13A C14A 113.6(4) .
C12A N13A H13A 108.8 .
C14A N13A H13A 108.8 .
C12A N13A H13B 108.8 .
C14A N13A H13B 108.8 .
H13A N13A H13B 107.7 .
N13A C14A C15A 112.3(4) .
N13A C14A H14A 109.1 .
C15A C14A H14A 109.1 .
N13A C14A H14B 109.1 .
C15A C14A H14B 109.1 .
H14A C14A H14B 107.9 .
N16A C15A C14A 109.8(4) .
N16A C15A H15A 109.7 .
C14A C15A H15A 109.7 .
N16A C15A H15B 109.7 .
C14A C15A H15B 109.7 .
H15A C15A H15B 108.2 .
C15A N16A C17A 112.8(4) .
C15A N16A H16E 104(5) .
C17A N16A H16E 107(5) .
N16A C17A C18 113.4(4) .
N16A C17A H17A 108.9 .
C18 C17A H17A 108.9 .
N16A C17A H17B 108.9 .
C18 C17A H17B 108.9 .
H17A C17A H17B 107.7 .
N13B C12B C11 108.7(4) .
N13B C12B H12C 110 .
C11 C12B H12C 110 .
N13B C12B H12D 110 .
C11 C12B H12D 110 .
H12C C12B H12D 108.3 .
C12B N13B C14B 115.2(4) .
C12B N13B H13F 110(5) .
C14B N13B H13F 114(5) .
N13B C14B C15B 107.3(4) .
N13B C14B H14C 110.3 .
C15B C14B H14C 110.3 .
N13B C14B H14D 110.3 .
C15B C14B H14D 110.3 .
H14C C14B H14D 108.5 .
N16B C15B C14B 110.5(5) .
N16B C15B H15C 109.6 .
C14B C15B H15C 109.6 .
N16B C15B H15D 109.6 .
C14B C15B H15D 109.6 .
H15C C15B H15D 108.1 .
C15B N16B C17B 115.4(5) .
C15B N16B H16A 108.4 .
C17B N16B H16A 108.4 .
C15B N16B H16B 108.4 .
C17B N16B H16B 108.4 .
H16A N16B H16B 107.5 .
N16B C17B C18 114.1(4) .
N16B C17B H17C 108.7 .
C18 C17B H17C 108.7 .
N16B C17B H17D 108.7 .
C18 C17B H17D 108.7 .
H17C C17B H17D 107.6 .
N13C C12C C11 112.0(4) .
N13C C12C H12E 109.2 .
C11 C12C H12E 109.2 .
N13C C12C H12F 109.2 .
C11 C12C H12F 109.2 .
H12E C12C H12F 107.9 .
C12C N13C C14C 114.3(4) .
C12C N13C H13G 107(6) .
C14C N13C H13G 104(6) .
N13C C14C C15C 112.2(5) .
N13C C14C H14E 109.2 .
C15C C14C H14E 109.2 .
N13C C14C H14F 109.2 .
C15C C14C H14F 109.2 .
H14E C14C H14F 107.9 .
N16C C15C C14C 114.4(5) .
N16C C15C H15E 108.6 .
C14C C15C H15E 108.6 .
N16C C15C H15F 108.6 .
C14C C15C H15F 108.6 .
H15E C15C H15F 107.6 .
C17C N16C C15C 115.7(4) .
C17C N16C H16C 108.4 .
C15C N16C H16C 108.4 .
C17C N16C H16D 108.4 .
C15C N16C H16D 108.4 .
H16C N16C H16D 107.4 .
N16C C17C C18 114.1(4) .
N16C C17C H17E 108.7 .
C18 C17C H17E 108.7 .
N16C C17C H17F 108.7 .
C18 C17C H17F 108.7 .
H17E C17C H17F 107.6 .
C17C C18 C17A 112.2(4) .
C17C C18 C19 111.3(4) .
C17A C18 C19 107.0(4) .
C17C C18 C17B 109.5(4) .
C17A C18 C17B 111.1(5) .
C19 C18 C17B 105.4(4) .
C18 C19 H19A 109.5 .
C18 C19 H19B 109.5 .
H19A C19 H19B 109.5 .
C18 C19 H19C 109.5 .
H19A C19 H19C 109.5 .
H19B C19 H19C 109.5 .
C21 N20 H20A 109.5 .
C21 N20 H20B 109.5 .
H20A N20 H20B 109.5 .
C21 N20 H20C 109.5 .
H20A N20 H20C 109.5 .
H20B N20 H20C 109.5 .
N20 C21 C22A 110.1(4) .
N20 C21 C22C 106.3(4) .
C22A C21 C22C 109.2(4) .
N20 C21 C22B 105.7(4) .
C22A C21 C22B 112.7(4) .
C22C C21 C22B 112.6(4) .
N23A C22A C21 114.9(4) .
N23A C22A H22A 108.6 .
C21 C22A H22A 108.6 .
N23A C22A H22B 108.6 .
C21 C22A H22B 108.6 .
H22A C22A H22B 107.5 .
C22A N23A C24A 114.6(4) .
C22A N23A H23A 108.6 .
C24A N23A H23A 108.6 .
C22A N23A H23B 108.6 .
C24A N23A H23B 108.6 .
H23A N23A H23B 107.6 .
N23A C24A C25A 112.3(4) .
N23A C24A H24A 109.1 .
C25A C24A H24A 109.1 .
N23A C24A H24B 109.1 .
C25A C24A H24B 109.1 .
H24A C24A H24B 107.9 .
N26A C25A C24A 111.0(5) .
N26A C25A H25A 109.4 .
C24A C25A H25A 109.4 .
N26A C25A H25B 109.4 .
C24A C25A H25B 109.4 .
H25A C25A H25B 108 .
C25A N26A C27A 112.4(4) .
C25A N26A H26E 103(5) .
C27A N26A H26E 116(5) .
N26A C27A C28 113.8(4) .
N26A C27A H27A 108.8 .
C28 C27A H27A 108.8 .
N26A C27A H27B 108.8 .
C28 C27A H27B 108.8 .
H27A C27A H27B 107.7 .
N23B C22B C21 110.8(4) .
N23B C22B H22C 109.5 .
C21 C22B H22C 109.5 .
N23B C22B H22D 109.5 .
C21 C22B H22D 109.5 .
H22C C22B H22D 108.1 .
C24B N23B C22B 114.2(4) .
C24B N23B H23F 107(5) .
C22B N23B H23F 109(5) .
N23B C24B C25B 107.2(4) .
N23B C24B H24C 110.3 .
C25B C24B H24C 110.3 .
N23B C24B H24D 110.3 .
C25B C24B H24D 110.3 .
H24C C24B H24D 108.5 .
N26B C25B C24B 111.0(5) .
N26B C25B H25C 109.4 .
C24B C25B H25C 109.4 .
N26B C25B H25D 109.4 .
C24B C25B H25D 109.4 .
H25C C25B H25D 108 .
C25B N26B C27B 115.3(4) .
C25B N26B H26A 108.5 .
C27B N26B H26A 108.5 .
C25B N26B H26B 108.5 .
C27B N26B H26B 108.5 .
H26A N26B H26B 107.5 .
N26B C27B C28 114.3(4) .
N26B C27B H27C 108.7 .
C28 C27B H27C 108.7 .
N26B C27B H27D 108.7 .
C28 C27B H27D 108.7 .
H27C C27B H27D 107.6 .
N23C C22C C21 112.0(4) .
N23C C22C H22E 109.2 .
C21 C22C H22E 109.2 .
N23C C22C H22F 109.2 .
C21 C22C H22F 109.2 .
H22E C22C H22F 107.9 .
C24C N23C C22C 115.0(4) .
C24C N23C H23G 107(5) .
C22C N23C H23G 106(5) .
N23C C24C C25C 112.3(5) .
N23C C24C H24E 109.2 .
C25C C24C H24E 109.2 .
N23C C24C H24F 109.2 .
C25C C24C H24F 109.2 .
H24E C24C H24F 107.9 .
N26C C25C C24C 115.5(5) .
N26C C25C H25E 108.4 .
C24C C25C H25E 108.4 .
N26C C25C H25F 108.4 .
C24C C25C H25F 108.4 .
H25E C25C H25F 107.5 .
C27C N26C C25C 114.8(4) .
C27C N26C H26C 108.6 .
C25C N26C H26C 108.6 .
C27C N26C H26D 108.6 .
C25C N26C H26D 108.6 .
H26C N26C H26D 107.6 .
N26C C27C C28 114.3(4) .
N26C C27C H27E 108.7 .
C28 C27C H27E 108.7 .
N26C C27C H27F 108.7 .
C28 C27C H27F 108.7 .
H27E C27C H27F 107.6 .
C27C C28 C27B 108.4(4) .
C27C C28 C27A 112.5(4) .
C27B C28 C27A 110.6(5) .
C27C C28 C29 111.3(4) .
C27B C28 C29 105.4(4) .
C27A C28 C29 108.4(5) .
C28 C29 H29A 109.5 .
C28 C29 H29B 109.5 .
H29A C29 H29B 109.5 .
C28 C29 H29C 109.5 .
H29A C29 H29C 109.5 .
H29B C29 H29C 109.5 .
C31 N30 H30A 109.5 .
C31 N30 H30B 109.5 .
H30A N30 H30B 109.5 .
C31 N30 H30C 109.5 .
H30A N30 H30C 109.5 .
H30B N30 H30C 109.5 .
N30 C31 C32A 110.3(4) .
N30 C31 C32C 106.3(4) .
C32A C31 C32C 108.6(4) .
N30 C31 C32B 106.0(4) .
C32A C31 C32B 113.0(4) .
C32C C31 C32B 112.4(4) .
N33A C32A C31 114.2(4) .
N33A C32A H32A 108.7 .
C31 C32A H32A 108.7 .
N33A C32A H32B 108.7 .
C31 C32A H32B 108.7 .
H32A C32A H32B 107.6 .
C32A N33A C34A 114.6(4) .
C32A N33A H33A 108.6 .
C34A N33A H33A 108.6 .
C32A N33A H33B 108.6 .
C34A N33A H33B 108.6 .
H33A N33A H33B 107.6 .
N33A C34A C35A 111.8(4) .
N33A C34A H34A 109.3 .
C35A C34A H34A 109.3 .
N33A C34A H34B 109.3 .
C35A C34A H34B 109.3 .
H34A C34A H34B 107.9 .
N36A C35A C34A 110.1(5) .
N36A C35A H35A 109.6 .
C34A C35A H35A 109.6 .
N36A C35A H35B 109.6 .
C34A C35A H35B 109.6 .
H35A C35A H35B 108.2 .
C35A N36A C37A 110.7(5) .
C35A N36A H36E 107(5) .
C37A N36A H36E 111(5) .
N36A C37A C38 113.1(5) .
N36A C37A H37A 109 .
C38 C37A H37A 109 .
N36A C37A H37B 109 .
C38 C37A H37B 109 .
H37A C37A H37B 107.8 .
N33B C32B C31 110.1(4) .
N33B C32B H32C 109.6 .
C31 C32B H32C 109.6 .
N33B C32B H32D 109.6 .
C31 C32B H32D 109.6 .
H32C C32B H32D 108.2 .
C32B N33B C34B 114.1(4) .
C32B N33B H33F 113(5) .
C34B N33B H33F 107(5) .
N33B C34B C35B 107.5(4) .
N33B C34B H34C 110.2 .
C35B C34B H34C 110.2 .
N33B C34B H34D 110.2 .
C35B C34B H34D 110.2 .
H34C C34B H34D 108.5 .
N36B C35B C34B 110.3(4) .
N36B C35B H35C 109.6 .
C34B C35B H35C 109.6 .
N36B C35B H35D 109.6 .
C34B C35B H35D 109.6 .
H35C C35B H35D 108.1 .
C35B N36B C37B 117.6(5) .
C35B N36B H36A 107.9 .
C37B N36B H36A 107.9 .
C35B N36B H36B 107.9 .
C37B N36B H36B 107.9 .
H36A N36B H36B 107.2 .
N36B C37B C38 114.8(5) .
N36B C37B H37C 108.6 .
C38 C37B H37C 108.6 .
N36B C37B H37D 108.6 .
C38 C37B H37D 108.6 .
H37C C37B H37D 107.5 .
N33C C32C C31 112.9(4) .
N33C C32C H32E 109 .
C31 C32C H32E 109 .
N33C C32C H32F 109 .
C31 C32C H32F 109 .
H32E C32C H32F 107.8 .
C32C N33C C34C 116.0(5) .
C32C N33C H33G 112(6) .
C34C N33C H33G 106(6) .
N33C C34C C35C 111.9(5) .
N33C C34C H34E 109.2 .
C35C C34C H34E 109.2 .
N33C C34C H34F 109.2 .
C35C C34C H34F 109.2 .
H34E C34C H34F 107.9 .
N36C C35C C34C 114.3(5) .
N36C C35C H35E 108.7 .
C34C C35C H35E 108.7 .
N36C C35C H35F 108.7 .
C34C C35C H35F 108.7 .
H35E C35C H35F 107.6 .
C37C N36C C35C 116.3(5) .
C37C N36C H36C 108.2 .
C35C N36C H36C 108.2 .
C37C N36C H36D 108.2 .
C35C N36C H36D 108.2 .
H36C N36C H36D 107.4 .
N36C C37C C38 115.5(5) .
N36C C37C H37E 108.4 .
C38 C37C H37E 108.4 .
N36C C37C H37F 108.4 .
C38 C37C H37F 108.4 .
H37E C37C H37F 107.5 .
C37C C38 C37B 110.1(5) .
C37C C38 C39 111.2(5) .
C37B C38 C39 106.3(4) .
C37C C38 C37A 111.4(5) .
C37B C38 C37A 110.6(5) .
C39 C38 C37A 107.1(5) .
C38 C39 H39A 109.5 .
C38 C39 H39B 109.5 .
H39A C39 H39B 109.5 .
C38 C39 H39C 109.5 .
H39A C39 H39C 109.5 .
H39B C39 H39C 109.5 .
C41 N40 H40A 109.5 .
C41 N40 H40B 109.5 .
H40A N40 H40B 109.5 .
C41 N40 H40C 109.5 .
H40A N40 H40C 109.5 .
H40B N40 H40C 109.5 .
N40 C41 C42B 104.7(4) .
N40 C41 C42A 109.8(5) .
C42B C41 C42A 114.4(5) .
N40 C41 C42C 107.3(4) .
C42B C41 C42C 114.0(5) .
C42A C41 C42C 106.4(4) .
N43A C42A C41 115.8(5) .
N43A C42A H42A 108.3 .
C41 C42A H42A 108.3 .
N43A C42A H42B 108.3 .
C41 C42A H42B 108.3 .
H42A C42A H42B 107.4 .
C42A N43A C44A 114.8(5) .
C42A N43A H43A 108.6 .
C44A N43A H43A 108.6 .
C42A N43A H43B 108.6 .
C44A N43A H43B 108.6 .
H43A N43A H43B 107.6 .
N43A C44A C45A 112.0(5) .
N43A C44A H44A 109.2 .
C45A C44A H44A 109.2 .
N43A C44A H44B 109.2 .
C45A C44A H44B 109.2 .
H44A C44A H44B 107.9 .
N46A C45A C44A 110.3(5) .
N46A C45A H45A 109.6 .
C44A C45A H45A 109.6 .
N46A C45A H45B 109.6 .
C44A C45A H45B 109.6 .
H45A C45A H45B 108.1 .
C45A N46A C47A 112.5(5) .
C45A N46A H46E 112(5) .
C47A N46A H46E 114(5) .
N46A C47A C48 113.3(4) .
N46A C47A H47A 108.9 .
C48 C47A H47A 108.9 .
N46A C47A H47B 108.9 .
C48 C47A H47B 108.9 .
H47A C47A H47B 107.7 .
N43B C42B C41 111.0(4) .
N43B C42B H42C 109.4 .
C41 C42B H42C 109.4 .
N43B C42B H42D 109.4 .
C41 C42B H42D 109.4 .
H42C C42B H42D 108 .
C44B N43B C42B 113.6(4) .
C44B N43B H43F 109(5) .
C42B N43B H43F 107(5) .
N43B C44B C45B 107.9(4) .
N43B C44B H44C 110.1 .
C45B C44B H44C 110.1 .
N43B C44B H44D 110.1 .
C45B C44B H44D 110.1 .
H44C C44B H44D 108.4 .
N46B C45B C44B 111.0(5) .
N46B C45B H45C 109.4 .
C44B C45B H45C 109.4 .
N46B C45B H45D 109.4 .
C44B C45B H45D 109.4 .
H45C C45B H45D 108 .
C45B N46B C47B 115.4(4) .
C45B N46B H46A 108.4 .
C47B N46B H46A 108.4 .
C45B N46B H46B 108.4 .
C47B N46B H46B 108.4 .
H46A N46B H46B 107.5 .
N46B C47B C48 114.7(4) .
N46B C47B H47C 108.6 .
C48 C47B H47C 108.6 .
N46B C47B H47D 108.6 .
C48 C47B H47D 108.6 .
H47C C47B H47D 107.6 .
N43C C42C C41 110.5(4) .
N43C C42C H42E 109.6 .
C41 C42C H42E 109.6 .
N43C C42C H42F 109.6 .
C41 C42C H42F 109.6 .
H42E C42C H42F 108.1 .
C44C N43C C42C 115.8(4) .
C44C N43C H43G 101(5) .
C42C N43C H43G 109(5) .
N43C C44C C45C 112.1(4) .
N43C C44C H44E 109.2 .
C45C C44C H44E 109.2 .
N43C C44C H44F 109.2 .
C45C C44C H44F 109.2 .
H44E C44C H44F 107.9 .
N46C C45C C44C 115.7(5) .
N46C C45C H45E 108.4 .
C44C C45C H45E 108.4 .
N46C C45C H45F 108.4 .
C44C C45C H45F 108.4 .
H45E C45C H45F 107.4 .
C47C N46C C45C 115.2(4) .
C47C N46C H46C 108.5 .
C45C N46C H46C 108.5 .
C47C N46C H46D 108.5 .
C45C N46C H46D 108.5 .
H46C N46C H46D 107.5 .
N46C C47C C48 114.6(4) .
N46C C47C H47E 108.6 .
C48 C47C H47E 108.6 .
N46C C47C H47F 108.6 .
C48 C47C H47F 108.6 .
H47E C47C H47F 107.6 .
C49 C48 C47C 111.9(5) .
C49 C48 C47B 105.9(4) .
C47C C48 C47B 109.5(4) .
C49 C48 C47A 107.6(5) .
C47C C48 C47A 111.0(4) .
C47B C48 C47A 110.8(5) .
C48 C49 H49A 109.5 .
C48 C49 H49B 109.5 .
H49A C49 H49B 109.5 .
C48 C49 H49C 109.5 .
H49A C49 H49C 109.5 .
H49B C49 H49C 109.5 .
C51 N50 H50A 109.5 .
C51 N50 H50B 109.5 .
H50A N50 H50B 109.5 .
C51 N50 H50C 109.5 .
H50A N50 H50C 109.5 .
H50B N50 H50C 109.5 .
N50 C51 C52A 110.1(4) .
N50 C51 C52C 105.8(4) .
C52A C51 C52C 108.3(4) .
N50 C51 C52B 106.1(4) .
C52A C51 C52B 113.5(4) .
C52C C51 C52B 112.8(4) .
N53A C52A C51 114.8(4) .
N53A C52A H52A 108.6 .
C51 C52A H52A 108.6 .
N53A C52A H52B 108.6 .
C51 C52A H52B 108.6 .
H52A C52A H52B 107.5 .
C52A N53A C54A 115.1(4) .
C52A N53A H53A 108.5 .
C54A N53A H53A 108.5 .
C52A N53A H53B 108.5 .
C54A N53A H53B 108.5 .
H53A N53A H53B 107.5 .
N53A C54A C55A 112.3(4) .
N53A C54A H54A 109.1 .
C55A C54A H54A 109.1 .
N53A C54A H54B 109.1 .
C55A C54A H54B 109.1 .
H54A C54A H54B 107.9 .
N56A C55A C54A 110.6(4) .
N56A C55A H55A 109.5 .
C54A C55A H55A 109.5 .
N56A C55A H55B 109.5 .
C54A C55A H55B 109.5 .
H55A C55A H55B 108.1 .
C55A N56A C57A 112.3(4) .
C55A N56A H56E 114(6) .
C57A N56A H56E 106(6) .
N56A C57A C58 113.4(4) .
N56A C57A H57A 108.9 .
C58 C57A H57A 108.9 .
N56A C57A H57B 108.9 .
C58 C57A H57B 108.9 .
H57A C57A H57B 107.7 .
N53B C52B C51 110.0(4) .
N53B C52B H52C 109.7 .
C51 C52B H52C 109.7 .
N53B C52B H52D 109.7 .
C51 C52B H52D 109.7 .
H52C C52B H52D 108.2 .
C54B N53B C52B 114.4(4) .
C54B N53B H53F 111(5) .
C52B N53B H53F 105(5) .
N53B C54B C55B 107.3(4) .
N53B C54B H54C 110.2 .
C55B C54B H54C 110.2 .
N53B C54B H54D 110.2 .
C55B C54B H54D 110.2 .
H54C C54B H54D 108.5 .
N56B C55B C54B 110.3(4) .
N56B C55B H55C 109.6 .
C54B C55B H55C 109.6 .
N56B C55B H55D 109.6 .
C54B C55B H55D 109.6 .
H55C C55B H55D 108.1 .
C55B N56B C57B 115.8(4) .
C55B N56B H56A 108.3 .
C57B N56B H56A 108.3 .
C55B N56B H56B 108.3 .
C57B N56B H56B 108.3 .
H56A N56B H56B 107.4 .
N56B C57B C58 114.5(4) .
N56B C57B H57C 108.6 .
C58 C57B H57C 108.6 .
N56B C57B H57D 108.6 .
C58 C57B H57D 108.6 .
H57C C57B H57D 107.6 .
N53C C52C C51 112.4(4) .
N53C C52C H52E 109.1 .
C51 C52C H52E 109.1 .
N53C C52C H52F 109.1 .
C51 C52C H52F 109.1 .
H52E C52C H52F 107.9 .
C54C N53C C52C 115.3(4) .
C54C N53C H53G 116(5) .
C52C N53C H53G 103(5) .
N53C C54C C55C 112.8(5) .
N53C C54C H54E 109 .
C55C C54C H54E 109 .
N53C C54C H54F 109 .
C55C C54C H54F 109 .
H54E C54C H54F 107.8 .
N56C C55C C54C 115.4(5) .
N56C C55C H55E 108.4 .
C54C C55C H55E 108.4 .
N56C C55C H55F 108.4 .
C54C C55C H55F 108.4 .
H55E C55C H55F 107.5 .
C57C N56C C55C 114.6(4) .
C57C N56C H56C 108.6 .
C55C N56C H56C 108.6 .
C57C N56C H56D 108.6 .
C55C N56C H56D 108.6 .
H56C N56C H56D 107.6 .
N56C C57C C58 113.9(4) .
N56C C57C H57E 108.8 .
C58 C57C H57E 108.8 .
N56C C57C H57F 108.8 .
C58 C57C H57F 108.8 .
H57E C57C H57F 107.7 .
C57C C58 C57A 112.4(4) .
C57C C58 C59 112.0(5) .
C57A C58 C59 108.1(5) .
C57C C58 C57B 108.0(4) .
C57A C58 C57B 111.1(4) .
C59 C58 C57B 105.0(4) .
C58 C59 H59A 109.5 .
C58 C59 H59B 109.5 .
H59A C59 H59B 109.5 .
C58 C59 H59C 109.5 .
H59A C59 H59C 109.5 .
H59B C59 H59C 109.5 .
C61 N60 H60A 109.5 .
C61 N60 H60B 109.5 .
H60A N60 H60B 109.5 .
C61 N60 H60C 109.5 .
H60A N60 H60C 109.5 .
H60B N60 H60C 109.5 .
N60 C61 C62A 110.0(4) .
N60 C61 C62B 107.5(4) .
C62A C61 C62B 112.6(4) .
N60 C61 C62C 105.8(4) .
C62A C61 C62C 108.7(4) .
C62B C61 C62C 112.1(5) .
N63A C62A C61 113.7(4) .
N63A C62A H62A 108.8 .
C61 C62A H62A 108.8 .
N63A C62A H62B 108.8 .
C61 C62A H62B 108.8 .
H62A C62A H62B 107.7 .
C62A N63A C64A 113.6(4) .
C62A N63A H63A 108.8 .
C64A N63A H63A 108.8 .
C62A N63A H63B 108.8 .
C64A N63A H63B 108.8 .
H63A N63A H63B 107.7 .
C65A C64A N63A 111.9(4) .
C65A C64A H64A 109.2 .
N63A C64A H64A 109.2 .
C65A C64A H64B 109.2 .
N63A C64A H64B 109.2 .
H64A C64A H64B 107.9 .
N66A C65A C64A 110.2(4) .
N66A C65A H65A 109.6 .
C64A C65A H65A 109.6 .
N66A C65A H65B 109.6 .
C64A C65A H65B 109.6 .
H65A C65A H65B 108.1 .
C65A N66A C67A 112.7(4) .
C65A N66A H66E 105(6) .
C67A N66A H66E 111(6) .
N66A C67A C68 113.2(4) .
N66A C67A H67A 108.9 .
C68 C67A H67A 108.9 .
N66A C67A H67B 108.9 .
C68 C67A H67B 108.9 .
H67A C67A H67B 107.7 .
N63B C62B C61 109.9(4) .
N63B C62B H62C 109.7 .
C61 C62B H62C 109.7 .
N63B C62B H62D 109.7 .
C61 C62B H62D 109.7 .
H62C C62B H62D 108.2 .
C64B N63B C62B 115.9(4) .
C64B N63B H63F 108(5) .
C62B N63B H63F 107(5) .
N63B C64B C65B 107.9(4) .
N63B C64B H64C 110.1 .
C65B C64B H64C 110.1 .
N63B C64B H64D 110.1 .
C65B C64B H64D 110.1 .
H64C C64B H64D 108.4 .
N66B C65B C64B 110.8(4) .
N66B C65B H65C 109.5 .
C64B C65B H65C 109.5 .
N66B C65B H65D 109.5 .
C64B C65B H65D 109.5 .
H65C C65B H65D 108.1 .
C65B N66B C67B 115.7(4) .
C65B N66B H66A 108.4 .
C67B N66B H66A 108.4 .
C65B N66B H66B 108.4 .
C67B N66B H66B 108.4 .
H66A N66B H66B 107.4 .
N66B C67B C68 115.6(4) .
N66B C67B H67C 108.4 .
C68 C67B H67C 108.4 .
N66B C67B H67D 108.4 .
C68 C67B H67D 108.4 .
H67C C67B H67D 107.5 .
N63C C62C C61 111.8(4) .
N63C C62C H62E 109.3 .
C61 C62C H62E 109.3 .
N63C C62C H62F 109.3 .
C61 C62C H62F 109.3 .
H62E C62C H62F 107.9 .
C64C N63C C62C 114.4(5) .
C64C N63C H63G 115(6) .
C62C N63C H63G 104(6) .
N63C C64C C65C 111.8(5) .
N63C C64C H64E 109.2 .
C65C C64C H64E 109.2 .
N63C C64C H64F 109.2 .
C65C C64C H64F 109.2 .
H64E C64C H64F 107.9 .
C64C C65C N66C 113.7(4) .
C64C C65C H65E 108.8 .
N66C C65C H65E 108.8 .
C64C C65C H65F 108.8 .
N66C C65C H65F 108.8 .
H65E C65C H65F 107.7 .
C67C N66C C65C 114.6(4) .
C67C N66C H66C 108.6 .
C65C N66C H66C 108.6 .
C67C N66C H66D 108.6 .
C65C N66C H66D 108.6 .
H66C N66C H66D 107.6 .
N66C C67C C68 113.6(4) .
N66C C67C H67E 108.8 .
C68 C67C H67E 108.8 .
N66C C67C H67F 108.8 .
C68 C67C H67F 108.8 .
H67E C67C H67F 107.7 .
C69 C68 C67B 105.8(4) .
C69 C68 C67C 111.3(4) .
C67B C68 C67C 108.8(4) .
C69 C68 C67A 108.6(4) .
C67B C68 C67A 110.5(4) .
C67C C68 C67A 111.7(4) .
C68 C69 H69A 109.5 .
C68 C69 H69B 109.5 .
H69A C69 H69B 109.5 .
C68 C69 H69C 109.5 .
H69A C69 H69C 109.5 .
H69B C69 H69C 109.5 .

loop_
_geom_bond_atom_site_label_1
_geom_bond_atom_site_label_2
_geom_bond_distance
_geom_bond_site_symmetry_2
Cl25 Cl26 1.556(16) .
Cl26 O14 1.528(17) 3_666
N10 C11 1.514(6) .
N10 H10A 0.91 .
N10 H10B 0.91 .
N10 H10C 0.91 .
C11 C12A 1.524(7) .
C11 C12B 1.551(7) .
C11 C12C 1.554(7) .
C12A N13A 1.478(7) .
C12A H12A 0.99 .
C12A H12B 0.99 .
N13A C14A 1.498(7) .
N13A H13A 0.92 .
N13A H13B 0.92 .
C14A C15A 1.514(7) .
C14A H14A 0.99 .
C14A H14B 0.99 .
C15A N16A 1.462(7) .
C15A H15A 0.99 .
C15A H15B 0.99 .
N16A C17A 1.483(7) .
N16A H16E 0.83(4) .
C17A C18 1.534(7) .
C17A H17A 0.99 .
C17A H17B 0.99 .
C12B N13B 1.459(7) .
C12B H12C 0.99 .
C12B H12D 0.99 .
N13B C14B 1.459(7) .
N13B H13F 0.84(4) .
C14B C15B 1.519(8) .
C14B H14C 0.99 .
C14B H14D 0.99 .
C15B N16B 1.490(7) .
C15B H15C 0.99 .
C15B H15D 0.99 .
N16B C17B 1.520(7) .
N16B H16A 0.92 .
N16B H16B 0.92 .
C17B C18 1.540(8) .
C17B H17C 0.99 .
C17B H17D 0.99 .
C12C N13C 1.463(7) .
C12C H12E 0.99 .
C12C H12F 0.99 .
N13C C14C 1.471(7) .
N13C H13G 0.81(4) .
C14C C15C 1.521(8) .
C14C H14E 0.99 .
C14C H14F 0.99 .
C15C N16C 1.511(7) .
C15C H15E 0.99 .
C15C H15F 0.99 .
N16C C17C 1.502(7) .
N16C H16C 0.92 .
N16C H16D 0.92 .
C17C C18 1.532(8) .
C17C H17E 0.99 .
C17C H17F 0.99 .
C18 C19 1.536(7) .
C19 H19A 0.98 .
C19 H19B 0.98 .
C19 H19C 0.98 .
N20 C21 1.515(6) .
N20 H20A 0.91 .
N20 H20B 0.91 .
N20 H20C 0.91 .
C21 C22A 1.524(8) .
C21 C22C 1.538(7) .
C21 C22B 1.541(7) .
C22A N23A 1.481(7) .
C22A H22A 0.99 .
C22A H22B 0.99 .
N23A C24A 1.496(7) .
N23A H23A 0.92 .
N23A H23B 0.92 .
C24A C25A 1.512(8) .
C24A H24A 0.99 .
C24A H24B 0.99 .
C25A N26A 1.474(7) .
C25A H25A 0.99 .
C25A H25B 0.99 .
N26A C27A 1.477(7) .
N26A H26E 0.83(4) .
C27A C28 1.538(8) .
C27A H27A 0.99 .
C27A H27B 0.99 .
C22B N23B 1.468(7) .
C22B H22C 0.99 .
C22B H22D 0.99 .
N23B C24B 1.466(7) .
N23B H23F 0.84(4) .
C24B C25B 1.517(8) .
C24B H24C 0.99 .
C24B H24D 0.99 .
C25B N26B 1.494(7) .
C25B H25C 0.99 .
C25B H25D 0.99 .
N26B C27B 1.515(7) .
N26B H26A 0.92 .
N26B H26B 0.92 .
C27B C28 1.534(7) .
C27B H27C 0.99 .
C27B H27D 0.99 .
C22C N23C 1.463(7) .
C22C H22E 0.99 .
C22C H22F 0.99 .
N23C C24C 1.459(7) .
N23C H23G 0.82(4) .
C24C C25C 1.518(7) .
C24C H24E 0.99 .
C24C H24F 0.99 .
C25C N26C 1.506(7) .
C25C H25E 0.99 .
C25C H25F 0.99 .
N26C C27C 1.487(7) .
N26C H26C 0.92 .
N26C H26D 0.92 .
C27C C28 1.534(8) .
C27C H27E 0.99 .
C27C H27F 0.99 .
C28 C29 1.545(7) .
C29 H29A 0.98 .
C29 H29B 0.98 .
C29 H29C 0.98 .
N30 C31 1.512(6) .
N30 H30A 0.91 .
N30 H30B 0.91 .
N30 H30C 0.91 .
C31 C32A 1.536(7) .
C31 C32C 1.541(7) .
C31 C32B 1.544(7) .
C32A N33A 1.479(6) .
C32A H32A 0.99 .
C32A H32B 0.99 .
N33A C34A 1.504(7) .
N33A H33A 0.92 .
N33A H33B 0.92 .
C34A C35A 1.515(8) .
C34A H34A 0.99 .
C34A H34B 0.99 .
C35A N36A 1.471(7) .
C35A H35A 0.99 .
C35A H35B 0.99 .
N36A C37A 1.484(7) .
N36A H36E 0.83(4) .
C37A C38 1.545(8) .
C37A H37A 0.99 .
C37A H37B 0.99 .
C32B N33B 1.458(7) .
C32B H32C 0.99 .
C32B H32D 0.99 .
N33B C34B 1.469(7) .
N33B H33F 0.84(4) .
C34B C35B 1.512(8) .
C34B H34C 0.99 .
C34B H34D 0.99 .
C35B N36B 1.497(7) .
C35B H35C 0.99 .
C35B H35D 0.99 .
N36B C37B 1.510(7) .
N36B H36A 0.92 .
N36B H36B 0.92 .
C37B C38 1.533(8) .
C37B H37C 0.99 .
C37B H37D 0.99 .
C32C N33C 1.456(7) .
C32C H32E 0.99 .
C32C H32F 0.99 .
N33C C34C 1.464(7) .
N33C H33G 0.82(4) .
C34C C35C 1.527(8) .
C34C H34E 0.99 .
C34C H34F 0.99 .
C35C N36C 1.513(7) .
C35C H35E 0.99 .
C35C H35F 0.99 .
N36C C37C 1.478(7) .
N36C H36C 0.92 .
N36C H36D 0.92 .
C37C C38 1.526(8) .
C37C H37E 0.99 .
C37C H37F 0.99 .
C38 C39 1.536(7) .
C39 H39A 0.98 .
C39 H39B 0.98 .
C39 H39C 0.98 .
N40 C41 1.508(7) .
N40 H40A 0.91 .
N40 H40B 0.91 .
N40 H40C 0.91 .
C41 C42B 1.523(8) .
C41 C42A 1.532(8) .
C41 C42C 1.544(8) .
C42A N43A 1.478(7) .
C42A H42A 0.99 .
C42A H42B 0.99 .
N43A C44A 1.499(7) .
N43A H43A 0.92 .
N43A H43B 0.92 .
C44A C45A 1.512(8) .
C44A H44A 0.99 .
C44A H44B 0.99 .
C45A N46A 1.460(8) .
C45A H45A 0.99 .
C45A H45B 0.99 .
N46A C47A 1.476(7) .
N46A H46E 0.85(4) .
C47A C48 1.549(8) .
C47A H47A 0.99 .
C47A H47B 0.99 .
C42B N43B 1.463(7) .
C42B H42C 0.99 .
C42B H42D 0.99 .
N43B C44B 1.461(7) .
N43B H43F 0.84(4) .
C44B C45B 1.508(8) .
C44B H44C 0.99 .
C44B H44D 0.99 .
C45B N46B 1.499(7) .
C45B H45C 0.99 .
C45B H45D 0.99 .
N46B C47B 1.510(7) .
N46B H46A 0.92 .
N46B H46B 0.92 .
C47B C48 1.538(8) .
C47B H47C 0.99 .
C47B H47D 0.99 .
C42C N43C 1.465(7) .
C42C H42E 0.99 .
C42C H42F 0.99 .
N43C C44C 1.461(7) .
N43C H43G 0.83(4) .
C44C C45C 1.524(8) .
C44C H44E 0.99 .
C44C H44F 0.99 .
C45C N46C 1.503(7) .
C45C H45E 0.99 .
C45C H45F 0.99 .
N46C C47C 1.498(7) .
N46C H46C 0.92 .
N46C H46D 0.92 .
C47C C48 1.536(7) .
C47C H47E 0.99 .
C47C H47F 0.99 .
C48 C49 1.531(7) .
C49 H49A 0.98 .
C49 H49B 0.98 .
C49 H49C 0.98 .
N50 C51 1.508(6) .
N50 H50A 0.91 .
N50 H50B 0.91 .
N50 H50C 0.91 .
C51 C52A 1.527(7) .
C51 C52C 1.542(7) .
C51 C52B 1.544(7) .
C52A N53A 1.481(6) .
C52A H52A 0.99 .
C52A H52B 0.99 .
N53A C54A 1.495(7) .
N53A H53A 0.92 .
N53A H53B 0.92 .
C54A C55A 1.520(8) .
C54A H54A 0.99 .
C54A H54B 0.99 .
C55A N56A 1.459(7) .
C55A H55A 0.99 .
C55A H55B 0.99 .
N56A C57A 1.476(7) .
N56A H56E 0.82(4) .
C57A C58 1.538(8) .
C57A H57A 0.99 .
C57A H57B 0.99 .
C52B N53B 1.467(7) .
C52B H52C 0.99 .
C52B H52D 0.99 .
N53B C54B 1.457(7) .
N53B H53F 0.85(4) .
C54B C55B 1.509(8) .
C54B H54C 0.99 .
C54B H54D 0.99 .
C55B N56B 1.505(7) .
C55B H55C 0.99 .
C55B H55D 0.99 .
N56B C57B 1.515(7) .
N56B H56A 0.92 .
N56B H56B 0.92 .
C57B C58 1.547(7) .
C57B H57C 0.99 .
C57B H57D 0.99 .
C52C N53C 1.469(7) .
C52C H52E 0.99 .
C52C H52F 0.99 .
N53C C54C 1.449(7) .
N53C H53G 0.83(4) .
C54C C55C 1.519(7) .
C54C H54E 0.99 .
C54C H54F 0.99 .
C55C N56C 1.503(7) .
C55C H55E 0.99 .
C55C H55F 0.99 .
N56C C57C 1.496(6) .
N56C H56C 0.92 .
N56C H56D 0.92 .
C57C C58 1.534(8) .
C57C H57E 0.99 .
C57C H57F 0.99 .
C58 C59 1.541(7) .
C59 H59A 0.98 .
C59 H59B 0.98 .
C59 H59C 0.98 .
N60 C61 1.501(7) .
N60 H60A 0.91 .
N60 H60B 0.91 .
N60 H60C 0.91 .
C61 C62A 1.529(7) .
C61 C62B 1.539(8) .
C61 C62C 1.553(7) .
C62A N63A 1.484(6) .
C62A H62A 0.99 .
C62A H62B 0.99 .
N63A C64A 1.509(7) .
N63A H63A 0.92 .
N63A H63B 0.92 .
C64A C65A 1.505(8) .
C64A H64A 0.99 .
C64A H64B 0.99 .
C65A N66A 1.468(7) .
C65A H65A 0.99 .
C65A H65B 0.99 .
N66A C67A 1.472(7) .
N66A H66E 0.81(4) .
C67A C68 1.548(7) .
C67A H67A 0.99 .
C67A H67B 0.99 .
C62B N63B 1.465(7) .
C62B H62C 0.99 .
C62B H62D 0.99 .
N63B C64B 1.457(7) .
N63B H63F 0.83(4) .
C64B C65B 1.504(8) .
C64B H64C 0.99 .
C64B H64D 0.99 .
C65B N66B 1.496(7) .
C65B H65C 0.99 .
C65B H65D 0.99 .
N66B C67B 1.513(7) .
N66B H66A 0.92 .
N66B H66B 0.92 .
C67B C68 1.540(7) .
C67B H67C 0.99 .
C67B H67D 0.99 .
C62C N63C 1.463(7) .
C62C H62E 0.99 .
C62C H62F 0.99 .
N63C C64C 1.459(7) .
N63C H63G 0.81(4) .
C64C C65C 1.518(8) .
C64C H64E 0.99 .
C64C H64F 0.99 .
C65C N66C 1.520(7) .
C65C H65E 0.99 .
C65C H65F 0.99 .
N66C C67C 1.502(7) .
N66C H66C 0.92 .
N66C H66D 0.92 .
C67C C68 1.542(7) .
C67C H67E 0.99 .
C67C H67F 0.99 .
C68 C69 1.532(7) .
C69 H69A 0.98 .
C69 H69B 0.98 .
C69 H69C 0.98 .

loop_
_geom_hbond_atom_site_label_D
_geom_hbond_atom_site_label_H
_geom_hbond_atom_site_label_A
_geom_hbond_distance_DH
_geom_hbond_distance_HA
_geom_hbond_distance_DA
_geom_hbond_angle_DHA
_geom_hbond_site_symmetry_A
N10 H10A O3 0.91 2.18 3.025(6) 153.3 .
N10 H10A Cl18 0.91 2.66 3.169(4) 116.4 1_565
N10 H10B Cl14 0.91 2.32 3.216(5) 167.5 1_455
N10 H10C Cl6 0.91 2.29 3.180(5) 165.1 1_565
N13A H13A Cl6 0.92 2.18 3.096(5) 172.9 1_565
N13A H13B N13B 0.92 2.37 2.994(7) 125.1 .
N13A H13B Cl9 0.92 2.5 3.158(4) 128.9 .
N16B H16A N16A 0.92 2.12 2.821(6) 132.6 .
N16B H16A N13B 0.92 2.33 2.816(6) 112.4 .
N16B H16B Cl12 0.92 2.25 3.094(5) 152.6 .
N16C H16C Cl3 0.92 2.23 3.115(5) 160 .
N16C H16D Cl1 0.92 2.31 3.141(5) 150.9 .
N20 H20A Cl2 0.91 2.19 3.098(5) 172.7 1_565
N20 H20B Cl12 0.91 2.23 3.136(5) 170.6 .
N20 H20C Cl13 0.91 2.24 3.133(5) 167.9 .
N23A H23A Cl13 0.92 2.15 3.064(5) 173.2 .
N23A H23B N23B 0.92 2.4 3.036(7) 126.4 .
N23A H23B Cl11 0.92 2.47 3.149(5) 131 .
N26B H26A N26A 0.92 2.13 2.822(6) 131.1 .
N26B H26A N23B 0.92 2.3 2.793(6) 113.2 .
N26B H26B Cl14 0.92 2.26 3.132(5) 157.4 .
N26C H26C Cl21 0.92 2.26 3.124(5) 155.3 .
N26C H26D Cl17 0.92 2.25 3.089(5) 150.9 1_655
N30 H30A Cl9 0.91 2.27 3.148(5) 161.3 3_676
N30 H30B Cl7 0.91 2.21 3.119(5) 173.1 2_656
N30 H30C Cl4 0.91 2.25 3.155(5) 171 1_455
N33A H33A Cl9 0.92 2.17 3.075(5) 168.9 3_676
N33A H33B N33B 0.92 2.34 2.994(6) 127.6 .
N33A H33B Cl6 0.92 2.51 3.145(4) 126.3 3_666
N36B H36A N36A 0.92 2.13 2.843(7) 133.3 .
N36B H36A N33B 0.92 2.33 2.821(6) 113.1 .
N36B H36B Cl20 0.92 2.28 3.084(5) 145 .
N36C H36C Cl12 0.92 2.22 3.109(6) 163.4 4_576
N36C H36D Cl7 0.92 2.33 3.161(5) 151 .
N40 H40A Cl11 0.91 2.42 3.283(6) 157.5 3_776
N40 H40B Cl10 0.91 2.13 3.029(5) 172.3 2_756
N40 H40C Cl18 0.91 2.66 3.141(5) 113.6 3_666
N43A H43A Cl11 0.92 2.1 2.997(5) 166.4 3_776
N43A H43B N43B 0.92 2.29 2.955(7) 129.3 .
N43A H43B Cl13 0.92 2.59 3.181(5) 122.7 3_776
N46B H46A N46A 0.92 2.14 2.853(7) 133.8 .
N46B H46A N43B 0.92 2.36 2.835(6) 112 .
N46B H46B Cl4 0.92 2.31 3.152(5) 152 .
N46C H46C Cl14 0.92 2.25 3.139(5) 162.8 4_576
N46C H46D Cl10 0.92 2.29 3.133(5) 153 .
N50 H50A Cl1 0.91 2.2 3.112(5) 178.5 .
N50 H50B Cl3 0.91 2.26 3.165(5) 170.2 3_666
N50 H50C Cl5 0.91 2.26 3.154(5) 168.4 .
N53A H53A Cl5 0.92 2.15 3.063(5) 169.8 .
N53A H53B N53B 0.92 2.42 3.053(6) 126 .
N53A H53B Cl8 0.92 2.51 3.191(4) 131.1 .
N56B H56A N56A 0.92 2.18 2.883(7) 132.4 .
N56B H56A N53B 0.92 2.29 2.786(6) 113 .
N56B H56B Cl21 0.92 2.46 3.170(5) 134.5 3_666
N56B H56B O2 0.92 2.51 3.150(6) 127.3 .
N56C H56C Cl20 0.92 2.23 3.074(5) 152.1 3_666
N56C H56D Cl18 0.92 2.21 3.067(5) 154.6 .
N60 H60A Cl8 0.91 2.31 3.206(5) 167.5 3_666
N60 H60B O12 0.91 1.9 2.783(10) 161.9 3_766
N60 H60B O12' 0.91 1.98 2.855(10) 159.6 3_766
N60 H60C O2 0.91 1.94 2.785(6) 154.4 1_655
N63A H63A Cl8 0.92 2.18 3.098(5) 178.5 3_666
N63A H63B N63B 0.92 2.39 3.003(6) 124.2 .
N63A H63B Cl5 0.92 2.51 3.194(4) 131.1 3_666
N66B H66A N66A 0.92 2.13 2.824(6) 131.3 .
N66B H66A N63B 0.92 2.33 2.814(6) 112.3 .
N66B H66B Cl3 0.92 2.29 3.123(5) 150.3 3_666
N66C H66C Cl4 0.92 2.27 3.160(5) 161.7 3_766
N66C H66D Cl2 0.92 2.3 3.115(4) 147.7 .
N16A H16E Cl2 0.83(4) 2.64(6) 3.328(5) 142(7) 1_565
N13B H13F N13C 0.84(4) 2.23(6) 2.904(7) 138(7) .
N13C H13G Cl26 0.81(4) 2.33(5) 3.029(11) 145(7) .
N13C H13G Cl25 0.81(4) 2.44(4) 3.231(5) 165(7) .
N26A H26E Cl18 0.83(4) 2.67(5) 3.389(5) 146(7) 1_665
N23B H23F N23C 0.84(4) 2.32(6) 2.929(6) 130(7) .
N23C H23G O7 0.82(4) 2.51(6) 3.204(7) 142(7) 3_666
N36A H36E Cl10 0.83(4) 2.74(6) 3.334(5) 130(6) 2_756
N33B H33F N33C 0.84(4) 2.31(6) 2.918(7) 130(7) .
N33C H33G O1 0.82(4) 2.59(6) 3.280(7) 143(7) 3_666
N46A H46E Cl7 0.85(4) 2.75(6) 3.372(5) 132(6) 2_756
N43B H43F N43C 0.84(4) 2.25(6) 2.882(6) 132(7) .
N43C H43G Cl19 0.83(4) 2.82(6) 3.474(5) 137(6) 3_666
N56A H56E O2 0.82(4) 2.37(5) 3.147(6) 158(7) .
N53B H53F N53C 0.85(4) 2.25(6) 2.939(6) 138(7) .
N66A H66E Cl1 0.81(4) 2.72(6) 3.372(5) 139(7) .
N63B H63F N63C 0.83(4) 2.30(6) 2.923(7) 131(7) .
N63C H63G O4 0.81(4) 2.32(4) 3.114(8) 164(7) .
